data_4133271
loop_
_publ_author_name
'Chai, Jinsong'
'Yang, Sha'
'Lv, Ying'
'Chen, Tao'
'Wang, Shuxin'
'Yu, Haizhu'
'Zhu, Manzhou'

_publ_section_title
;
 A Unique Pair: Ag<sub>40</sub> and Ag<sub>46</sub> Nanoclusters with the
 Same Surface but Different Cores for Structure-Property Correlation.
;
_journal_issue 46
_journal_name_full 'Journal of the American Chemical Society'
_journal_page_first 15582
_journal_page_last 15585
_journal_paper_doi 10.1021/jacs.8b09162
_journal_volume 140
_journal_year 2018
_chemical_formula_moiety 'C336 H336 Ag45.98 P8 S24, 2(C7 H7 O3 S), 2(C H2 Cl2)'
_chemical_formula_sum 'C352 H354 Ag45.98 Cl4 O6 P8 S26'
_chemical_formula_weight 10863.31
_space_group_crystal_system triclinic
_space_group_IT_number 2
_space_group_name_Hall '-P 1'
_space_group_name_H-M_alt 'P -1'
_atom_sites_solution_hydrogens geom
_atom_sites_solution_primary dual
_audit_creation_date 2017-04-16
_audit_creation_method
;
Olex2 1.2
(compiled 2017.03.28 svn.r3405 for OlexSys, GUI svn.r5335)
;
_cell_angle_alpha 112.218(2)
_cell_angle_beta 97.802(2)
_cell_angle_gamma 116.569(2)
_cell_formula_units_Z 1
_cell_length_a 22.9163(8)
_cell_length_b 23.0825(8)
_cell_length_c 23.4244(8)
_cell_measurement_reflns_used 9650
_cell_measurement_temperature 296(2)
_cell_measurement_theta_max 27.44
_cell_measurement_theta_min 2.62
_cell_volume 9538.5(7)
_computing_cell_refinement 'SAINT v7.68A (Bruker, 2009)'
_computing_data_reduction 'SAINT v7.68A (Bruker, 2009)'
_computing_molecular_graphics 'Olex2 (Dolomanov et al., 2009)'
_computing_publication_material 'Olex2 (Dolomanov et al., 2009)'
_computing_structure_refinement 'ShelXL (Sheldrick, 2015)'
_computing_structure_solution 'ShelXT (Sheldrick, 2015)'
_diffrn_ambient_temperature 296.15
_diffrn_measured_fraction_theta_full 0.997
_diffrn_measured_fraction_theta_max 0.989
_diffrn_measurement_device_type 'Bruker APEX-II CCD'
_diffrn_measurement_method '\f and \w scans'
_diffrn_radiation_monochromator graphite
_diffrn_radiation_type MoK\a
_diffrn_radiation_wavelength 0.71073
_diffrn_reflns_av_R_equivalents 0.0712
_diffrn_reflns_av_unetI/netI 0.0809
_diffrn_reflns_Laue_measured_fraction_full 0.997
_diffrn_reflns_Laue_measured_fraction_max 0.989
_diffrn_reflns_limit_h_max 29
_diffrn_reflns_limit_h_min -29
_diffrn_reflns_limit_k_max 29
_diffrn_reflns_limit_k_min -29
_diffrn_reflns_limit_l_max 30
_diffrn_reflns_limit_l_min -29
_diffrn_reflns_number 157153
_diffrn_reflns_point_group_measured_fraction_full 0.997
_diffrn_reflns_point_group_measured_fraction_max 0.989
_diffrn_reflns_theta_full 25.242
_diffrn_reflns_theta_max 27.516
_diffrn_reflns_theta_min 1.069
_diffrn_standards_number 0
_exptl_absorpt_coefficient_mu 2.549
_exptl_absorpt_correction_T_max 0.7456
_exptl_absorpt_correction_T_min 0.6080
_exptl_absorpt_correction_type multi-scan
_exptl_absorpt_process_details
;
SADABS-2008/1 (Bruker,2008) was used for absorption correction.
wR2(int) was 0.0892 before and 0.0628 after correction.
The Ratio of minimum to maximum transmission is 0.8155.
The \l/2 correction factor is 0.0015.
;
_exptl_crystal_colour black
_exptl_crystal_density_diffrn 1.891
_exptl_crystal_description block
_exptl_crystal_F_000 5279
_refine_diff_density_max 2.983
_refine_diff_density_min -3.295
_refine_diff_density_rms 0.391
_refine_ls_extinction_method none
_refine_ls_goodness_of_fit_ref 1.015
_refine_ls_hydrogen_treatment constr
_refine_ls_matrix_type full
_refine_ls_number_parameters 1728
_refine_ls_number_reflns 43414
_refine_ls_number_restraints 3821
_refine_ls_restrained_S_all 0.978
_refine_ls_R_factor_all 0.1564
_refine_ls_R_factor_gt 0.0820
_refine_ls_shift/su_max 0.002
_refine_ls_shift/su_mean 0.000
_refine_ls_structure_factor_coef Fsqd
_refine_ls_weighting_details 'w=1/[\s^2^(Fo^2^)+(0.1075P)^2^+285.7493P] where P=(Fo^2^+2Fc^2^)/3'
_refine_ls_weighting_scheme calc
_refine_ls_wR_factor_gt 0.2062
_refine_ls_wR_factor_ref 0.2665
_reflns_Friedel_coverage 0.000
_reflns_number_gt 23390
_reflns_number_total 43414
_reflns_threshold_expression 'I > 2\s(I)'
_cod_data_source_file ja8b09162_si_004.cif
_cod_data_source_block aa
_cod_original_cell_volume 9538.5(6)
_cod_database_code 4133271
_shelx_shelxl_version_number 2016/4
_shelx_space_group_comment
;
The symmetry employed for this shelxl refinement is uniquely defined
by the following loop, which should always be used as a source of
symmetry information in preference to the above space-group names.
They are only intended as comments.
;
_olex2_refinement_description
;
1. Fixed Uiso
 At 1.2 times of:
  All C(H) groups, All C(H,H) groups
 At 1.5 times of:
  All C(H,H,H) groups
2. Restrained planarity
 C9, C15, C7, C7HA, C6HA, C8HA, C9HA
 with sigma of 0.1
3. Rigid bond restraints
 S1, O1IA
 with sigma for 1-2 distances of 0.01 and sigma for 1-3 distances of 0.005
4. Uiso/Uaniso restraints and constraints
C5 \\sim C0AA \\sim C6 \\sim C3IA \\sim C8 \\sim C4IA \\sim C10 \\sim C11 \\sim
C12 \\sim C13 \\sim C14 \\sim C2IA \\sim C17 \\sim C18 \\sim C19 \\sim C20
\\sim C21 \\sim C22 \\sim C23 \\sim C24 \\sim C25 \\sim C26 \\sim C27 \\sim C28
\\sim C29 \\sim C30 \\sim C31 \\sim C32 \\sim C33 \\sim C34 \\sim C35 \\sim C36
\\sim C37 \\sim C38 \\sim C39 \\sim C40 \\sim C41 \\sim C42 \\sim C43 \\sim C44
\\sim C45 \\sim C46 \\sim C47 \\sim C48 \\sim C49 \\sim C50 \\sim C51 \\sim C52
\\sim C53 \\sim C54 \\sim C55 \\sim C56 \\sim C57 \\sim C58 \\sim C59 \\sim C60
\\sim C61 \\sim C62 \\sim C63 \\sim C64 \\sim C65 \\sim C66 \\sim C67 \\sim C68
\\sim C69 \\sim C70 \\sim C71 \\sim C72 \\sim C73 \\sim C74 \\sim C75 \\sim C77
\\sim C78 \\sim C79 \\sim C80 \\sim C81 \\sim C82 \\sim C83 \\sim C84 \\sim C85
\\sim C86 \\sim C89 \\sim C90 \\sim C91 \\sim C92 \\sim C93 \\sim C94 \\sim C95
\\sim C96 \\sim C98 \\sim C99 \\sim C100 \\sim C7BA \\sim C2AA \\sim C8EA \\sim
C1EA \\sim C7FA \\sim C0EA \\sim C1AA \\sim C8AA \\sim C8GA \\sim C6BA \\sim
C5BA \\sim C7AA \\sim C3BA \\sim C0GA \\sim C3EA \\sim C2HA \\sim C6FA \\sim
C9AA \\sim C5DA \\sim C1GA \\sim C0BA \\sim C5FA \\sim C2DA \\sim C6GA \\sim
C2BA \\sim C0DA \\sim C9GA \\sim C4FA \\sim C2FA \\sim C8FA \\sim C3GA \\sim
C2EA \\sim C8BA \\sim C9EA \\sim C4DA \\sim C2GA \\sim C4HA \\sim C2CA \\sim
C3CA \\sim C4EA \\sim C3DA \\sim C5GA \\sim C6DA \\sim C6AA \\sim C7CA \\sim
C7GA \\sim C1CA \\sim C1HA \\sim C0HA \\sim C3HA \\sim C9BA \\sim C9FA \\sim
C1DA \\sim C6CA \\sim C5CA \\sim C7DA \\sim C6EA \\sim C4AA \\sim C3FA \\sim
C1BA \\sim C76 \\sim C3AA \\sim C5EA \\sim C1FA \\sim C0FA \\sim C4CA \\sim
C5AA \\sim C4BA \\sim C0CA \\sim C9DA \\sim C7EA \\sim C5HA \\sim C9CA \\sim
C8CA \\sim C8DA \\sim C6HA \\sim C7HA \\sim C8HA \\sim C9HA \\sim C7 \\sim C9
\\sim C15 \\sim C5IA: within 3.8A with sigma of 0.01 and sigma for terminal
atoms of 0.02
5.a Secondary CH2 refined with riding coordinates:
 C5IA(H5IA,H5IB)
5.b Aromatic/amide H refined with riding coordinates:
 C57(H57), C48(H48), C0GA(H0GA), C69(H69), C39(H39), C8(H8), C1GA(H1GA),
 C92(H92), C55(H55), C1EA(H1EA), C2EA(H2EA), C0EA(H0EA), C80(H80), C9DA(H9DA),
 C8DA(H8DA), C7DA(H7DA), C6DA(H6DA), C5DA(H5DA), C38(H38), C1AA(H1AA),
 C2AA(H2AA), C3AA(H3AA), C96(H96), C47(H47), C2DA(H2DA), C76(H76), C3DA(H3DA),
 C4DA(H4DA), C93(H93), C8EA(H8EA), C21(H21), C9AA(H9AA), C0BA(H0BA), C1BA(H1BA),
  C2BA(H2BA), C3BA(H3BA), C4AA(H4AA), C5AA(H5AA), C6AA(H6AA), C7AA(H7AA),
 C8AA(H8AA), C65(H65), C73(H73), C44(H44), C0FA(H0FA), C1FA(H1FA), C81(H81),
 C98(H98), C53(H53), C49(H49), C72(H72), C84(H84), C82(H82), C3EA(H3EA),
 C7EA(H7EA), C6EA(H6EA), C5EA(H5EA), C4EA(H4EA), C79(H79), C7FA(H7FA), C17(H17),
  C91(H91), C2HA(H2HA), C3HA(H3HA), C52(H52), C56(H56), C7BA(H7BA), C5BA(H5BA),
 C4BA(H4BA), C12(H12), C8GA(H8GA), C9GA(H9GA), C86(H86), C2CA(H2CA), C1CA(H1CA),
  C0CA(H0CA), C9BA(H9BA), C41(H41), C6CA(H6CA), C5CA(H5CA), C4CA(H4CA),
 C3CA(H3CA), C5GA(H5GA), C51(H51), C35(H35), C7CA(H7CA), C8CA(H8CA), C9CA(H9CA),
  C0DA(H0DA), C1DA(H1DA), C95(H95), C68(H68), C83(H83), C13(H13), C6FA(H6FA),
 C5FA(H5FA), C7HA(H7HA), C7(H7), C9HA(H9HA), C8HA(H8HA)
5.c Fitted hexagon refined as free rotating group:
 C6(C57,C48,C0GA,C69,C39), C3IA(C8,C75,C1GA,C92,C40), C11(C55,C1EA,C2EA,C0EA,
 C80), C14(C9DA,C8DA,C7DA,C6DA,C5DA), C22(C38,C1AA,C2AA,C3AA,C96), C23(C47,C2DA,
 C76,C3DA,C4DA), C24(C18,C93,C8EA,C78,C21), C25(C9AA,C0BA,C1BA,C2BA,C3BA),
 C26(C4AA,C5AA,C6AA,C7AA,C8AA), C27(C65,C73,C63,C44,C19), C28(C20,C0FA,C1FA,
 C2FA,C81), C29(C98,C53,C71,C49,C5), C32(C72,C45,C84,C82,C54), C33(C3EA,C7EA,
 C6EA,C5EA,C4EA), C42(C79,C7FA,C31,C17,C2IA), C46(C91,C74,C2HA,C3HA,C36),
 C58(C66,C7BA,C6BA,C5BA,C4BA), C62(C12,C61,C8GA,C9GA,C43), C77(C86,C2CA,C1CA,
 C0CA,C9BA), C85(C41,C6CA,C5CA,C4CA,C3CA), C90(C99,C5GA,C51,C64,C35), C94(C7CA,
 C8CA,C9CA,C0DA,C1DA), C100(C68,C83,C70,C13,C10), C6HA(C7HA,C7,C9,C9HA,C8HA)
5.d Idealised Me refined as rotating group:
 C0AA(H0AA,H0AB,H0AC), C4IA(H4IA,H4IB,H4IC), C30(H30A,H30B,H30C), C34(H34A,
 H34B,H34C), C50(H50A,H50B,H50C), C59(H59A,H59B,H59C), C60(H60A,H60B,H60C),
 C67(H67A,H67B,H67C), C89(H89A,H89B,H89C), C6GA(H6GA,H6GB,H6GC), C4FA(H4FA,H4FB,
 H4FC), C8FA(H8FA,H8FB,H8FC), C3GA(H3GA,H3GB,H3GC), C8BA(H8BA,H8BB,H8BC),
 C9EA(H9EA,H9EB,H9EC), C2GA(H2GA,H2GB,H2GC), C4HA(H4HA,H4HB,H4HC), C7GA(H7GA,
 H7GB,H7GC), C4GA(H4GA,H4GB,H4GC), C1HA(H1HA,H1HB,H1HC), C0HA(H0HA,H0HB,H0HC),
 C9FA(H9FA,H9FB,H9FC), C3FA(H3FA,H3FB,H3FC), C5HA(H5HA,H5HB,H5HC), C15(H15A,
 H15B,H15C)
;
_olex2_submission_special_instructions 'No special instructions were received'

loop_
_space_group_symop_operation_xyz
'x, y, z'
'-x, -y, -z'

loop_
_atom_site_label
_atom_site_type_symbol
_atom_site_fract_x
_atom_site_fract_y
_atom_site_fract_z
_atom_site_U_iso_or_equiv
_atom_site_adp_type
_atom_site_occupancy
_atom_site_site_symmetry_order
_atom_site_calc_flag
_atom_site_refinement_flags_posn
_atom_site_refinement_flags_adp
Ag00 Ag 0.44661(4) 0.44281(4) 0.40036(4) 0.0106(3) Uani 0.989(4) 1 d . .
Ag1 Ag 0.53125(4) 0.59687(4) 0.49925(4) 0.01144(17) Uani 1 1 d . .
Ag2 Ag 0.58669(4) 0.50508(4) 0.48346(4) 0.01166(18) Uani 1 1 d . .
Ag3 Ag 0.39347(4) 0.53387(5) 0.41976(4) 0.01555(19) Uani 1 1 d . .
Ag4 Ag 0.66647(5) 0.65422(5) 0.58211(4) 0.01644(19) Uani 1 1 d . .
Ag5 Ag 0.50073(5) 0.35351(5) 0.38836(4) 0.01686(19) Uani 1 1 d . .
Ag6 Ag 0.56247(5) 0.54313(5) 0.38683(4) 0.01650(19) Uani 1 1 d . .
Ag7 Ag 0.30219(5) 0.38053(5) 0.31681(5) 0.0193(2) Uani 1 1 d . .
Ag8 Ag 0.61894(5) 0.75361(5) 0.60239(5) 0.0205(2) Uani 1 1 d . .
Ag9 Ag 0.50734(5) 0.64009(5) 0.39721(5) 0.0218(2) Uani 1 1 d . .
Ag10 Ag 0.64066(5) 0.40900(5) 0.46838(5) 0.0207(2) Uani 1 1 d . .
Ag11 Ag 0.41860(5) 0.48270(5) 0.29960(5) 0.0205(2) Uani 1 1 d . .
Ag12 Ag 0.65439(5) 0.70316(5) 0.48750(5) 0.0210(2) Uani 1 1 d . .
Ag13 Ag 0.35739(5) 0.28450(5) 0.29761(5) 0.0214(2) Uani 1 1 d . .
Ag14 Ag 0.47629(5) 0.69248(5) 0.51546(5) 0.0204(2) Uani 1 1 d . .
Ag15 Ag 0.73045(5) 0.56780(5) 0.56819(5) 0.0200(2) Uani 1 1 d . .
Ag16 Ag 0.47804(5) 0.38679(5) 0.28034(5) 0.0220(2) Uani 1 1 d . .
Ag17 Ag 0.61899(5) 0.44707(5) 0.36587(5) 0.0219(2) Uani 1 1 d . .
Ag18 Ag 0.71148(5) 0.61144(5) 0.46966(5) 0.0223(2) Uani 1 1 d . .
Ag19 Ag 0.27147(5) 0.56417(6) 0.34261(5) 0.0286(2) Uani 1 1 d . .
Ag1A Ag 0.62214(5) 0.58178(6) 0.27789(5) 0.0282(2) Uani 1 1 d . .
Ag1B Ag 0.16309(5) 0.18230(6) 0.31905(5) 0.0298(3) Uani 1 1 d . .
Ag1C Ag 0.49970(6) 0.20015(6) 0.28480(5) 0.0300(2) Uani 1 1 d . .
S0O S 0.74107(17) 0.81609(17) 0.60229(16) 0.0252(7) Uani 1 1 d . .
S0P S 0.49153(17) 0.47068(19) 0.23140(16) 0.0242(7) Uani 1 1 d . .
S0Q S 0.29292(17) 0.46074(18) 0.27230(16) 0.0245(7) Uani 1 1 d . .
S0R S 0.69114(17) 0.55288(19) 0.34824(17) 0.0260(7) Uani 1 1 d . .
S0S S 0.61866(18) 0.68465(19) 0.37396(17) 0.0255(7) Uani 1 1 d . .
S0T S 0.41035(17) 0.66520(19) 0.40395(17) 0.0272(8) Uani 1 1 d . .
S0U S 0.22935(17) 0.24066(19) 0.25501(16) 0.0264(7) Uani 1 1 d . .
S0V S 0.61771(17) 0.32960(18) 0.35006(16) 0.0245(7) Uani 1 1 d . .
P0W P 0.20358(19) 0.5960(2) 0.28430(19) 0.0288(8) Uani 1 1 d . .
S0X S 0.81293(17) 0.69399(18) 0.58225(17) 0.0274(8) Uani 1 1 d . .
S0Y S 0.74987(17) 0.46706(19) 0.56359(16) 0.0239(7) Uani 1 1 d . .
S0Z S 0.55004(17) 0.81315(18) 0.62456(16) 0.0254(7) Uani 1 1 d . .
S10 S 0.43099(18) 0.25087(18) 0.23999(17) 0.0264(7) Uani 1 1 d . .
P11 P 0.6607(2) 0.6107(2) 0.19456(19) 0.0296(8) Uani 1 1 d . .
P12 P 0.04739(18) 0.0663(2) 0.26668(18) 0.0302(9) Uani 1 1 d . .
P13 P 0.5010(2) 0.1031(2) 0.19615(18) 0.0288(8) Uani 1 1 d . .
C0AA C 0.6048(8) 0.8525(8) 0.5166(7) 0.034(3) Uani 1 1 d . U
H0AA H 0.626391 0.829634 0.529113 0.051 Uiso 1 1 calc GR .
H0AB H 0.627388 0.873443 0.491505 0.051 Uiso 1 1 calc GR .
H0AC H 0.555946 0.815682 0.490069 0.051 Uiso 1 1 calc GR .
C6 C 0.6083(5) 0.6376(5) 0.1589(5) 0.034(2) Uani 1 1 d . U
C57 C 0.5603(5) 0.5921(5) 0.0940(4) 0.038(2) Uani 1 1 d G U
H57 H 0.557207 0.548633 0.066220 0.046 Uiso 1 1 calc R .
C48 C 0.5168(5) 0.6115(5) 0.0705(4) 0.039(3) Uani 1 1 d G U
H48 H 0.484630 0.581026 0.027087 0.046 Uiso 1 1 calc R .
C0GA C 0.5213(5) 0.6764(6) 0.1120(5) 0.042(3) Uani 1 1 d G U
H0GA H 0.492254 0.689391 0.096345 0.051 Uiso 1 1 calc R .
C69 C 0.5694(5) 0.7219(5) 0.1770(5) 0.042(3) Uani 1 1 d G U
H69 H 0.572455 0.765364 0.204737 0.051 Uiso 1 1 calc R .
C39 C 0.6129(5) 0.7025(5) 0.2004(4) 0.039(2) Uani 1 1 d G U
H39 H 0.645032 0.732973 0.243872 0.046 Uiso 1 1 calc R .
C3IA C 0.6639(5) 0.7725(4) 0.3769(5) 0.031(2) Uani 1 1 d . U
C8 C 0.6269(4) 0.8039(5) 0.3664(5) 0.036(3) Uani 1 1 d G U
H8 H 0.580040 0.781528 0.361934 0.043 Uiso 1 1 calc R .
C75 C 0.6601(5) 0.8688(5) 0.3626(6) 0.041(3) Uani 1 1 d G U
C1GA C 0.7302(5) 0.9023(5) 0.3692(6) 0.045(3) Uani 1 1 d G U
H1GA H 0.752353 0.945755 0.366675 0.054 Uiso 1 1 calc R .
C92 C 0.7671(4) 0.8709(6) 0.3797(6) 0.048(3) Uani 1 1 d G U
H92 H 0.814023 0.893271 0.384161 0.058 Uiso 1 1 calc R .
C40 C 0.7340(5) 0.8060(5) 0.3835(5) 0.038(3) Uani 1 1 d G U
C4IA C 0.8106(8) 0.5137(9) 0.4591(8) 0.035(3) Uani 1 1 d . U
H4IA H 0.760707 0.480559 0.436072 0.052 Uiso 1 1 calc GR .
H4IB H 0.832432 0.522712 0.428534 0.052 Uiso 1 1 calc GR .
H4IC H 0.821256 0.559995 0.493897 0.052 Uiso 1 1 calc GR .
C11 C 0.2334(6) 0.6127(6) 0.2210(4) 0.039(2) Uani 1 1 d . U
C55 C 0.2535(6) 0.6775(5) 0.2179(5) 0.044(3) Uani 1 1 d G U
H55 H 0.251942 0.715581 0.249459 0.052 Uiso 1 1 calc R .
C1EA C 0.2759(6) 0.6854(5) 0.1675(5) 0.044(3) Uani 1 1 d G U
H1EA H 0.289379 0.728760 0.165414 0.052 Uiso 1 1 calc R .
C2EA C 0.2782(6) 0.6285(6) 0.1203(5) 0.045(3) Uani 1 1 d G U
H2EA H 0.293255 0.633749 0.086607 0.054 Uiso 1 1 calc R .
C0EA C 0.2581(6) 0.5636(5) 0.1234(5) 0.044(3) Uani 1 1 d G U
H0EA H 0.259694 0.525558 0.091844 0.052 Uiso 1 1 calc R .
C80 C 0.2357(6) 0.5557(5) 0.1738(5) 0.039(2) Uani 1 1 d G U
H80 H 0.222258 0.512377 0.175888 0.047 Uiso 1 1 calc R .
C14 C 0.2068(6) 0.6795(5) 0.3378(5) 0.048(3) Uani 1 1 d . U
C9DA C 0.1608(6) 0.6971(6) 0.3162(5) 0.059(3) Uani 1 1 d G U
H9DA H 0.127172 0.665948 0.273415 0.071 Uiso 1 1 calc R .
C8DA C 0.1649(6) 0.7615(7) 0.3586(6) 0.065(4) Uani 1 1 d G U
H8DA H 0.134087 0.773279 0.344180 0.078 Uiso 1 1 calc R .
C7DA C 0.2151(7) 0.8081(6) 0.4226(6) 0.062(4) Uani 1 1 d G U
H7DA H 0.217873 0.851113 0.450958 0.074 Uiso 1 1 calc R .
C6DA C 0.2612(6) 0.7904(6) 0.4442(5) 0.060(3) Uani 1 1 d G U
H6DA H 0.294744 0.821616 0.486972 0.072 Uiso 1 1 calc R .
C5DA C 0.2570(6) 0.7261(6) 0.4018(6) 0.052(3) Uani 1 1 d G U
H5DA H 0.287830 0.714285 0.416208 0.062 Uiso 1 1 calc R .
C22 C 0.0122(5) 0.0403(7) 0.3251(5) 0.047(3) Uani 1 1 d . U
C38 C -0.0473(5) 0.0381(7) 0.3342(5) 0.045(3) Uani 1 1 d G U
H38 H -0.072533 0.047564 0.308498 0.054 Uiso 1 1 calc R .
C1AA C -0.0690(5) 0.0216(7) 0.3817(6) 0.050(3) Uani 1 1 d G U
H1AA H -0.108826 0.020110 0.387801 0.060 Uiso 1 1 calc R .
C2AA C -0.0312(6) 0.0074(7) 0.4201(5) 0.050(3) Uani 1 1 d G U
H2AA H -0.045792 -0.003602 0.451924 0.060 Uiso 1 1 calc R .
C3AA C 0.0283(5) 0.0096(7) 0.4110(5) 0.056(3) Uani 1 1 d G U
H3AA H 0.053537 0.000137 0.436744 0.067 Uiso 1 1 calc R .
C96 C 0.0500(5) 0.0261(7) 0.3635(6) 0.050(3) Uani 1 1 d G U
H96 H 0.089831 0.027591 0.357441 0.060 Uiso 1 1 calc R .
C23 C 0.1094(4) 0.5288(6) 0.2394(6) 0.045(3) Uani 1 1 d . U
C47 C 0.0726(5) 0.4851(7) 0.2653(5) 0.049(3) Uani 1 1 d G U
H47 H 0.096616 0.486872 0.301834 0.058 Uiso 1 1 calc R .
C2DA C -0.0002(5) 0.4390(7) 0.2365(6) 0.058(4) Uani 1 1 d G U
H2DA H -0.024814 0.409768 0.253763 0.070 Uiso 1 1 calc R .
C76 C -0.0361(4) 0.4364(7) 0.1818(6) 0.062(4) Uani 1 1 d G U
H76 H -0.084767 0.405471 0.162562 0.074 Uiso 1 1 calc R .
C3DA C 0.0007(5) 0.4800(7) 0.1560(5) 0.062(4) Uani 1 1 d G U
H3DA H -0.023290 0.478277 0.119430 0.074 Uiso 1 1 calc R .
C4DA C 0.0735(5) 0.5262(7) 0.1848(6) 0.054(3) Uani 1 1 d G U
H4DA H 0.098140 0.555381 0.167500 0.065 Uiso 1 1 calc R .
C24 C 0.8951(4) 0.7051(6) 0.5844(5) 0.032(3) Uani 1 1 d . U
C18 C 0.9379(5) 0.7471(5) 0.5604(5) 0.036(3) Uani 1 1 d G U
C93 C 1.0021(4) 0.7547(6) 0.5637(5) 0.043(3) Uani 1 1 d G U
H93 H 1.030760 0.782774 0.547574 0.051 Uiso 1 1 calc R .
C8EA C 1.0236(4) 0.7203(6) 0.5910(5) 0.041(3) Uani 1 1 d G U
H8EA H 1.066596 0.725370 0.593257 0.049 Uiso 1 1 calc R .
C78 C 0.9808(5) 0.6783(6) 0.6151(5) 0.039(3) Uani 1 1 d G U
C21 C 0.9166(4) 0.6707(5) 0.6118(5) 0.033(3) Uani 1 1 d G U
H21 H 0.887966 0.642571 0.627926 0.040 Uiso 1 1 calc R .
C25 C -0.0227(5) 0.0669(6) 0.2201(5) 0.044(3) Uani 1 1 d . U
C9AA C -0.0806(6) 0.0022(5) 0.1662(5) 0.050(3) Uani 1 1 d G U
H9AA H -0.084015 -0.043007 0.152294 0.059 Uiso 1 1 calc R .
C0BA C -0.1336(5) 0.0051(5) 0.1332(5) 0.052(3) Uani 1 1 d G U
H0BA H -0.172366 -0.038167 0.097138 0.062 Uiso 1 1 calc R .
C1BA C -0.1286(5) 0.0727(6) 0.1540(6) 0.054(3) Uani 1 1 d G U
H1BA H -0.163969 0.074607 0.131924 0.065 Uiso 1 1 calc R .
C2BA C -0.0706(6) 0.1373(5) 0.2079(6) 0.052(3) Uani 1 1 d G U
H2BA H -0.067222 0.182541 0.221867 0.063 Uiso 1 1 calc R .
C3BA C -0.0177(5) 0.1344(5) 0.2410(5) 0.047(3) Uani 1 1 d G U
H3BA H 0.021130 0.177703 0.277025 0.057 Uiso 1 1 calc R .
C26 C 0.0415(6) -0.0174(5) 0.2068(5) 0.050(3) Uani 1 1 d . U
C4AA C 0.0037(6) -0.0850(7) 0.2054(5) 0.057(3) Uani 1 1 d G U
H4AA H -0.018613 -0.088198 0.235444 0.069 Uiso 1 1 calc R .
C5AA C -0.0009(6) -0.1478(5) 0.1591(6) 0.064(4) Uani 1 1 d G U
H5AA H -0.026289 -0.192996 0.158124 0.077 Uiso 1 1 calc R .
C6AA C 0.0323(7) -0.1429(5) 0.1141(6) 0.058(4) Uani 1 1 d G U
H6AA H 0.029269 -0.184937 0.083148 0.070 Uiso 1 1 calc R .
C7AA C 0.0702(6) -0.0753(7) 0.1155(5) 0.054(3) Uani 1 1 d G U
H7AA H 0.092504 -0.072081 0.085492 0.065 Uiso 1 1 calc R .
C8AA C 0.0748(6) -0.0125(5) 0.1619(6) 0.052(3) Uani 1 1 d G U
H8AA H 0.100181 0.032718 0.162812 0.062 Uiso 1 1 calc R .
C27 C 0.6120(5) 0.9140(4) 0.5787(4) 0.037(2) Uani 1 1 d . U
C65 C 0.6426(5) 0.9847(5) 0.5853(4) 0.038(2) Uani 1 1 d G U
H65 H 0.656552 0.992529 0.552068 0.045 Uiso 1 1 calc R .
C73 C 0.6523(5) 1.0435(4) 0.6416(5) 0.041(3) Uani 1 1 d G U
H73 H 0.672715 1.090821 0.646078 0.049 Uiso 1 1 calc R .
C63 C 0.6314(6) 1.0318(4) 0.6913(4) 0.041(3) Uani 1 1 d G U
C44 C 0.6009(5) 0.9611(5) 0.6847(4) 0.035(3) Uani 1 1 d G U
H44 H 0.586897 0.953241 0.717982 0.043 Uiso 1 1 calc R .
C19 C 0.5912(5) 0.9022(4) 0.6284(5) 0.035(3) Uani 1 1 d G U
C28 C 0.7590(5) 0.5476(6) 0.3217(5) 0.037(3) Uani 1 1 d . U
C20 C 0.7428(4) 0.4885(5) 0.2617(5) 0.041(3) Uani 1 1 d G U
C0FA C 0.7960(6) 0.4884(5) 0.2394(5) 0.050(3) Uani 1 1 d G U
H0FA H 0.785173 0.448849 0.199197 0.060 Uiso 1 1 calc R .
C1FA C 0.8653(5) 0.5473(6) 0.2772(6) 0.051(3) Uani 1 1 d G U
H1FA H 0.900887 0.547178 0.262270 0.061 Uiso 1 1 calc R .
C2FA C 0.8815(4) 0.6064(5) 0.3372(5) 0.049(3) Uani 1 1 d G U
C81 C 0.8283(5) 0.6065(5) 0.3595(4) 0.042(3) Uani 1 1 d G U
H81 H 0.839124 0.646037 0.399722 0.050 Uiso 1 1 calc R .
C29 C 0.8387(5) 0.4778(6) 0.4891(5) 0.035(2) Uani 1 1 d . U
C98 C 0.8896(5) 0.4672(6) 0.4703(5) 0.040(3) Uani 1 1 d G U
H98 H 0.906620 0.482834 0.441517 0.048 Uiso 1 1 calc R .
C53 C 0.9152(5) 0.4333(6) 0.4945(5) 0.042(3) Uani 1 1 d G U
H53 H 0.949324 0.426263 0.481881 0.050 Uiso 1 1 calc R .
C71 C 0.8898(5) 0.4100(6) 0.5375(5) 0.037(3) Uani 1 1 d G U
C49 C 0.8389(5) 0.4206(6) 0.5563(5) 0.034(3) Uani 1 1 d G U
H49 H 0.821901 0.405038 0.585109 0.041 Uiso 1 1 calc R .
C5 C 0.8133(4) 0.4545(6) 0.5321(5) 0.030(2) Uani 1 1 d G U
C30 C 0.1357(7) 0.3540(9) 0.2517(7) 0.035(3) Uani 1 1 d . U
H30A H 0.154115 0.330223 0.266874 0.052 Uiso 1 1 calc GR .
H30B H 0.085787 0.327438 0.240346 0.052 Uiso 1 1 calc GR .
H30C H 0.156823 0.404489 0.286216 0.052 Uiso 1 1 calc GR .
C32 C 0.1830(4) 0.2051(5) 0.1692(3) 0.031(2) Uani 1 1 d . U
C72 C 0.1107(4) 0.1558(5) 0.1453(4) 0.037(3) Uani 1 1 d G U
H72 H 0.089017 0.143593 0.173437 0.045 Uiso 1 1 calc R .
C45 C 0.0708(3) 0.1249(5) 0.0793(4) 0.038(3) Uani 1 1 d G U
C84 C 0.1031(5) 0.1431(6) 0.0373(3) 0.041(3) Uani 1 1 d G U
H84 H 0.076409 0.122438 -0.006890 0.049 Uiso 1 1 calc R .
C82 C 0.1754(5) 0.1924(6) 0.0612(4) 0.039(3) Uani 1 1 d G U
H82 H 0.197061 0.204619 0.033014 0.046 Uiso 1 1 calc R .
C54 C 0.2153(3) 0.2233(5) 0.1271(4) 0.033(2) Uani 1 1 d G U
C33 C 0.7525(4) 0.6846(6) 0.2221(6) 0.043(3) Uani 1 1 d . U
C3EA C 0.7723(5) 0.7472(6) 0.2150(6) 0.050(3) Uani 1 1 d G U
H3EA H 0.738366 0.751779 0.194240 0.060 Uiso 1 1 calc R .
C7EA C 0.8429(6) 0.8028(5) 0.2390(7) 0.061(4) Uani 1 1 d G U
H7EA H 0.856236 0.844627 0.234291 0.073 Uiso 1 1 calc R .
C6EA C 0.8937(4) 0.7959(6) 0.2701(7) 0.063(4) Uani 1 1 d G U
H6EA H 0.940957 0.833089 0.286138 0.075 Uiso 1 1 calc R .
C5EA C 0.8738(5) 0.7333(7) 0.2771(6) 0.061(3) Uani 1 1 d G U
H5EA H 0.907809 0.728701 0.297933 0.073 Uiso 1 1 calc R .
C4EA C 0.8032(6) 0.6777(6) 0.2532(6) 0.051(3) Uani 1 1 d G U
H4EA H 0.789939 0.635851 0.257883 0.061 Uiso 1 1 calc R .
C34 C 0.9128(8) 0.7843(9) 0.5300(8) 0.039(3) Uani 1 1 d . U
H34A H 0.871369 0.746573 0.490775 0.058 Uiso 1 1 calc GR .
H34B H 0.949027 0.814146 0.518636 0.058 Uiso 1 1 calc GR .
H34C H 0.902292 0.815397 0.561573 0.058 Uiso 1 1 calc GR .
C37 C 0.6520(9) 0.5328(9) 0.1253(8) 0.039(2) Uani 1 1 d . U
C42 C 0.1524(5) 0.3540(6) 0.1900(4) 0.037(3) Uani 1 1 d . U
C79 C 0.0972(4) 0.3083(5) 0.1289(5) 0.044(3) Uani 1 1 d G U
H79 H 0.051629 0.279333 0.126161 0.052 Uiso 1 1 calc R .
C7FA C 0.1100(4) 0.3059(5) 0.0720(4) 0.044(3) Uani 1 1 d G U
H7FA H 0.073056 0.275354 0.031176 0.053 Uiso 1 1 calc R .
C31 C 0.1780(5) 0.3492(6) 0.0761(4) 0.038(3) Uani 1 1 d G U
C17 C 0.2333(4) 0.3949(5) 0.1372(5) 0.037(2) Uani 1 1 d G U
H17 H 0.278794 0.423892 0.139931 0.044 Uiso 1 1 calc R .
C2IA C 0.2204(4) 0.3973(5) 0.1941(4) 0.035(3) Uani 1 1 d G U
C46 C 0.6886(5) 0.3178(6) 0.3474(5) 0.037(3) Uani 1 1 d . U
C91 C 0.7305(5) 0.3457(6) 0.3150(5) 0.038(2) Uani 1 1 d G U
H91 H 0.724411 0.374892 0.299324 0.045 Uiso 1 1 calc R .
C74 C 0.7816(5) 0.3301(6) 0.3060(5) 0.044(3) Uani 1 1 d G U
C2HA C 0.7908(5) 0.2865(6) 0.3294(5) 0.044(3) Uani 1 1 d G U
H2HA H 0.824950 0.276103 0.323429 0.053 Uiso 1 1 calc R .
C3HA C 0.7488(5) 0.2586(6) 0.3619(5) 0.046(3) Uani 1 1 d G U
H3HA H 0.754942 0.229431 0.377569 0.055 Uiso 1 1 calc R .
C36 C 0.6977(5) 0.2742(6) 0.3709(5) 0.038(3) Uani 1 1 d G U
C50 C 0.4421(9) 0.5597(9) 0.1901(8) 0.039(3) Uani 1 1 d . U
H50A H 0.415189 0.551341 0.217419 0.059 Uiso 1 1 calc GR .
H50B H 0.431069 0.584892 0.170244 0.059 Uiso 1 1 calc GR .
H50C H 0.491211 0.589833 0.216764 0.059 Uiso 1 1 calc GR .
C52 C 0.6006(9) 0.4609(9) 0.1080(8) 0.040(2) Uani 1 1 d . U
H52 H 0.569387 0.453850 0.129987 0.048 Uiso 1 1 calc R .
C56 C 0.6964(9) 0.5410(10) 0.0897(8) 0.044(3) Uani 1 1 d . U
H56 H 0.730791 0.588292 0.098967 0.053 Uiso 1 1 calc R .
C58 C 0.4155(4) 0.1979(5) 0.1069(5) 0.035(3) Uani 1 1 d . U
C66 C 0.3835(5) 0.1925(5) 0.1526(3) 0.036(3) Uani 1 1 d G U
C7BA C 0.3127(5) 0.1387(6) 0.1309(4) 0.036(2) Uani 1 1 d G U
H7BA H 0.291274 0.135053 0.161522 0.043 Uiso 1 1 calc R .
C6BA C 0.2737(4) 0.0903(5) 0.0634(5) 0.041(3) Uani 1 1 d G U
C5BA C 0.3057(5) 0.0957(5) 0.0177(3) 0.042(3) Uani 1 1 d G U
H5BA H 0.279644 0.063294 -0.027440 0.050 Uiso 1 1 calc R .
C4BA C 0.3766(5) 0.1495(6) 0.0394(4) 0.046(3) Uani 1 1 d G U
H4BA H 0.397928 0.153084 0.008827 0.055 Uiso 1 1 calc R .
C59 C 0.2929(8) 0.2813(8) 0.1517(7) 0.037(3) Uani 1 1 d . U
H59A H 0.302386 0.329529 0.180770 0.056 Uiso 1 1 calc GR .
H59B H 0.306068 0.281586 0.114572 0.056 Uiso 1 1 calc GR .
H59C H 0.319360 0.269376 0.175292 0.056 Uiso 1 1 calc GR .
C60 C 0.7788(8) 0.7780(9) 0.4022(9) 0.042(3) Uani 1 1 d . U
H60A H 0.783809 0.785335 0.446182 0.064 Uiso 1 1 calc GR .
H60B H 0.824208 0.805308 0.400771 0.064 Uiso 1 1 calc GR .
H60C H 0.756313 0.725916 0.371388 0.064 Uiso 1 1 calc GR .
C62 C 0.7668(5) 0.9087(4) 0.6230(5) 0.038(3) Uani 1 1 d . U
C12 C 0.7833(6) 0.9332(5) 0.5782(4) 0.039(3) Uani 1 1 d G U
H12 H 0.775785 0.899724 0.535856 0.047 Uiso 1 1 calc R .
C61 C 0.8110(6) 1.0076(5) 0.5966(5) 0.044(3) Uani 1 1 d G U
C8GA C 0.8222(6) 1.0576(4) 0.6599(5) 0.046(3) Uani 1 1 d G U
H8GA H 0.840754 1.107442 0.672181 0.056 Uiso 1 1 calc R .
C9GA C 0.8057(6) 1.0332(5) 0.7047(4) 0.046(3) Uani 1 1 d G U
H9GA H 0.813198 1.066598 0.747055 0.055 Uiso 1 1 calc R .
C43 C 0.7780(6) 0.9587(5) 0.6863(4) 0.039(3) Uani 1 1 d G U
C67 C 0.7562(9) 0.9349(9) 0.7356(8) 0.043(4) Uani 1 1 d . U
H67A H 0.706329 0.900124 0.717782 0.064 Uiso 1 1 calc GR .
H67B H 0.769065 0.977776 0.776185 0.064 Uiso 1 1 calc GR .
H67C H 0.779415 0.911589 0.744287 0.064 Uiso 1 1 calc GR .
C77 C 0.4130(4) 0.0194(5) 0.1468(5) 0.042(2) Uani 1 1 d . U
C86 C 0.3558(5) 0.0245(4) 0.1530(5) 0.041(3) Uani 1 1 d G U
H86 H 0.362805 0.070368 0.180402 0.049 Uiso 1 1 calc R .
C2CA C 0.2883(4) -0.0389(6) 0.1184(6) 0.046(3) Uani 1 1 d G U
H2CA H 0.249985 -0.035428 0.122579 0.055 Uiso 1 1 calc R .
C1CA C 0.2779(4) -0.1074(5) 0.0775(6) 0.052(3) Uani 1 1 d G U
H1CA H 0.232631 -0.149828 0.054328 0.062 Uiso 1 1 calc R .
C0CA C 0.3351(6) -0.1126(5) 0.0713(5) 0.049(3) Uani 1 1 d G U
H0CA H 0.328097 -0.158433 0.043900 0.058 Uiso 1 1 calc R .
C9BA C 0.4026(5) -0.0492(6) 0.1059(6) 0.047(3) Uani 1 1 d G U
H9BA H 0.440918 -0.052637 0.101722 0.056 Uiso 1 1 calc R .
C85 C 0.5523(6) 0.0676(6) 0.2186(5) 0.042(3) Uani 1 1 d . U
C41 C 0.5512(6) 0.0563(6) 0.2728(5) 0.042(3) Uani 1 1 d G U
H41 H 0.527192 0.069684 0.298549 0.051 Uiso 1 1 calc R .
C6CA C 0.5860(6) 0.0249(6) 0.2884(5) 0.046(3) Uani 1 1 d G U
H6CA H 0.585272 0.017328 0.324646 0.055 Uiso 1 1 calc R .
C5CA C 0.6219(6) 0.0048(6) 0.2499(6) 0.050(3) Uani 1 1 d G U
H5CA H 0.645184 -0.016156 0.260330 0.060 Uiso 1 1 calc R .
C4CA C 0.6230(6) 0.0161(7) 0.1957(5) 0.052(3) Uani 1 1 d G U
H4CA H 0.647017 0.002715 0.169917 0.062 Uiso 1 1 calc R .
C3CA C 0.5882(6) 0.0475(6) 0.1801(5) 0.045(3) Uani 1 1 d G U
H3CA H 0.588937 0.055071 0.143819 0.054 Uiso 1 1 calc R .
C89 C 0.6570(8) 0.2479(9) 0.4118(8) 0.040(3) Uani 1 1 d . U
H89A H 0.667268 0.290415 0.451290 0.060 Uiso 1 1 calc GR .
H89B H 0.670631 0.219071 0.423755 0.060 Uiso 1 1 calc GR .
H89C H 0.607638 0.217768 0.386117 0.060 Uiso 1 1 calc GR .
C90 C 0.4256(6) 0.7508(5) 0.4110(5) 0.044(3) Uani 1 1 d . U
C99 C 0.4245(6) 0.7635(5) 0.3575(4) 0.044(3) Uani 1 1 d G U
C5GA C 0.4312(6) 0.8288(6) 0.3640(5) 0.050(3) Uani 1 1 d G U
H5GA H 0.430449 0.837297 0.328239 0.060 Uiso 1 1 calc R .
C51 C 0.4390(6) 0.8814(5) 0.4241(6) 0.050(3) Uani 1 1 d G U
H51 H 0.443419 0.925130 0.428465 0.060 Uiso 1 1 calc R .
C64 C 0.4401(6) 0.8687(5) 0.4776(5) 0.049(3) Uani 1 1 d G U
C35 C 0.4334(6) 0.8034(6) 0.4710(5) 0.043(3) Uani 1 1 d G U
H35 H 0.434113 0.794941 0.506806 0.051 Uiso 1 1 calc R .
C94 C 0.5336(5) 0.1288(6) 0.1376(5) 0.040(2) Uani 1 1 d . U
C7CA C 0.4944(4) 0.0898(5) 0.0701(5) 0.044(3) Uani 1 1 d G U
H7CA H 0.449730 0.047119 0.052652 0.053 Uiso 1 1 calc R .
C8CA C 0.5219(5) 0.1145(6) 0.0286(4) 0.048(3) Uani 1 1 d G U
H8CA H 0.495695 0.088410 -0.016579 0.058 Uiso 1 1 calc R .
C9CA C 0.5887(5) 0.1782(6) 0.0546(5) 0.048(3) Uani 1 1 d G U
H9CA H 0.607140 0.194786 0.026845 0.058 Uiso 1 1 calc R .
C0DA C 0.6279(4) 0.2172(5) 0.1221(5) 0.044(3) Uani 1 1 d G U
H0DA H 0.672620 0.259872 0.139499 0.053 Uiso 1 1 calc R .
C1DA C 0.6004(5) 0.1925(6) 0.1636(4) 0.042(3) Uani 1 1 d G U
H1DA H 0.626656 0.218582 0.208730 0.051 Uiso 1 1 calc R .
C95 C 0.6889(10) 0.4782(11) 0.0403(9) 0.052(3) Uani 1 1 d . U
H95 H 0.718572 0.484244 0.016558 0.063 Uiso 1 1 calc R .
C100 C 0.4243(6) 0.4852(4) 0.1358(4) 0.040(3) Uani 1 1 d . U
C68 C 0.3860(5) 0.4612(5) 0.0713(5) 0.037(3) Uani 1 1 d G U
H68 H 0.374454 0.491488 0.062393 0.044 Uiso 1 1 calc R .
C83 C 0.3649(5) 0.3918(5) 0.0202(3) 0.042(3) Uani 1 1 d G U
H83 H 0.339222 0.375712 -0.022973 0.050 Uiso 1 1 calc R .
C70 C 0.3821(6) 0.3465(4) 0.0335(4) 0.042(3) Uani 1 1 d G U
C13 C 0.4204(5) 0.3705(5) 0.0980(5) 0.034(3) Uani 1 1 d G U
H13 H 0.431926 0.340149 0.106977 0.040 Uiso 1 1 calc R .
C10 C 0.4415(5) 0.4398(5) 0.1492(3) 0.031(2) Uani 1 1 d G U
S1 S 0.7703(3) 0.3255(2) 0.0397(2) 0.0554(13) Uani 1 1 d . U
C6FA C 0.6403(9) 0.4092(10) 0.0257(9) 0.048(3) Uani 1 1 d . U
H6FA H 0.637640 0.368297 -0.006612 0.058 Uiso 1 1 calc R .
C5FA C 0.5946(9) 0.3987(10) 0.0582(9) 0.047(3) Uani 1 1 d . U
H5FA H 0.559970 0.350801 0.047326 0.057 Uiso 1 1 calc R .
C6GA C 0.4206(9) 0.7079(10) 0.2932(9) 0.051(4) Uani 1 1 d . U
H6GA H 0.462429 0.707202 0.301029 0.077 Uiso 1 1 calc GR .
H6GB H 0.416409 0.722387 0.260255 0.077 Uiso 1 1 calc GR .
H6GC H 0.380468 0.659109 0.277943 0.077 Uiso 1 1 calc GR .
C4FA C 0.6667(9) 0.4225(9) 0.2183(8) 0.046(4) Uani 1 1 d . U
H4FA H 0.649333 0.394788 0.240613 0.069 Uiso 1 1 calc GR .
H4FB H 0.665230 0.390651 0.176654 0.069 Uiso 1 1 calc GR .
H4FC H 0.637966 0.440941 0.210688 0.069 Uiso 1 1 calc GR .
C8FA C 0.1902(10) 0.3440(10) 0.0123(8) 0.054(4) Uani 1 1 d . U
H8FA H 0.238183 0.359857 0.018567 0.081 Uiso 1 1 calc GR .
H8FB H 0.180108 0.375518 0.001459 0.081 Uiso 1 1 calc GR .
H8FC H 0.159850 0.293360 -0.023111 0.081 Uiso 1 1 calc GR .
C3GA C 0.4931(8) 0.2586(9) 0.1310(8) 0.040(3) Uani 1 1 d . U
H3GA H 0.499697 0.306753 0.153148 0.061 Uiso 1 1 calc GR .
H3GB H 0.507540 0.253414 0.093677 0.061 Uiso 1 1 calc GR .
H3GC H 0.520791 0.253562 0.161187 0.061 Uiso 1 1 calc GR .
C8BA C 0.1956(9) 0.0322(10) 0.0416(9) 0.050(4) Uani 1 1 d . U
H8BA H 0.189905 -0.012624 0.039040 0.075 Uiso 1 1 calc GR .
H8BB H 0.170571 0.021473 -0.001087 0.075 Uiso 1 1 calc GR .
H8BC H 0.177451 0.051486 0.073327 0.075 Uiso 1 1 calc GR .
C9EA C 1.0048(9) 0.6405(10) 0.6446(9) 0.050(4) Uani 1 1 d . U
H9EA H 1.009291 0.659605 0.690255 0.075 Uiso 1 1 calc GR .
H9EB H 1.049407 0.650302 0.641755 0.075 Uiso 1 1 calc GR .
H9EC H 0.970939 0.587642 0.620389 0.075 Uiso 1 1 calc GR .
C2GA C 0.6192(10) 0.9032(10) 0.3534(9) 0.050(4) Uani 1 1 d . U
H2GA H 0.577304 0.866983 0.314329 0.075 Uiso 1 1 calc GR .
H2GB H 0.647525 0.945469 0.348597 0.075 Uiso 1 1 calc GR .
H2GC H 0.606724 0.918940 0.391344 0.075 Uiso 1 1 calc GR .
C4HA C 0.8300(9) 0.3624(10) 0.2725(9) 0.050(4) Uani 1 1 d . U
H4HA H 0.802876 0.357378 0.233894 0.075 Uiso 1 1 calc GR .
H4HB H 0.852683 0.335944 0.259721 0.075 Uiso 1 1 calc GR .
H4HC H 0.864806 0.414215 0.302938 0.075 Uiso 1 1 calc GR .
C7GA C 0.4492(10) 0.9244(10) 0.5435(10) 0.056(4) Uani 1 1 d . U
H7GA H 0.416574 0.898973 0.560340 0.084 Uiso 1 1 calc GR .
H7GB H 0.440573 0.959504 0.538278 0.084 Uiso 1 1 calc GR .
H7GC H 0.496217 0.950325 0.574012 0.084 Uiso 1 1 calc GR .
C4GA C 0.3583(12) 0.2682(11) -0.0224(9) 0.061(5) Uani 1 1 d . .
H4GA H 0.384425 0.273702 -0.050865 0.092 Uiso 1 1 calc GR .
H4GB H 0.309164 0.241204 -0.047868 0.092 Uiso 1 1 calc GR .
H4GC H 0.366714 0.241290 -0.003150 0.092 Uiso 1 1 calc GR .
C1HA C 0.9207(10) 0.3748(11) 0.5653(10) 0.058(4) Uani 1 1 d . U
H1HA H 0.924311 0.390721 0.610552 0.087 Uiso 1 1 calc GR .
H1HB H 0.966391 0.390352 0.563084 0.087 Uiso 1 1 calc GR .
H1HC H 0.890495 0.321500 0.539433 0.087 Uiso 1 1 calc GR .
C0HA C 0.8271(10) 1.0330(10) 0.5460(10) 0.059(4) Uani 1 1 d . U
H0HA H 0.852663 1.013960 0.525108 0.088 Uiso 1 1 calc GR .
H0HB H 0.854868 1.086517 0.568162 0.088 Uiso 1 1 calc GR .
H0HC H 0.784005 1.014574 0.513096 0.088 Uiso 1 1 calc GR .
C9FA C -0.0095(9) 0.0738(10) 0.0541(9) 0.058(4) Uani 1 1 d . U
H9FA H -0.021824 0.038807 0.069879 0.086 Uiso 1 1 calc GR .
H9FB H -0.028191 0.047379 0.006446 0.086 Uiso 1 1 calc GR .
H9FC H -0.028742 0.103443 0.070079 0.086 Uiso 1 1 calc GR .
C3FA C 0.9588(9) 0.6707(11) 0.3791(10) 0.061(5) Uani 1 1 d . U
H3FA H 0.962277 0.717504 0.395134 0.092 Uiso 1 1 calc GR .
H3FB H 0.986658 0.668533 0.352249 0.092 Uiso 1 1 calc GR .
H3FC H 0.975469 0.666141 0.416071 0.092 Uiso 1 1 calc GR .
C5HA C 0.6397(11) 1.0958(10) 0.7547(10) 0.059(5) Uani 1 1 d . U
H5HA H 0.609670 1.111109 0.742432 0.088 Uiso 1 1 calc GR .
H5HB H 0.687565 1.137314 0.775562 0.088 Uiso 1 1 calc GR .
H5HC H 0.626863 1.078225 0.784978 0.088 Uiso 1 1 calc GR .
O4 O 0.7025(6) 0.2895(7) -0.0112(7) 0.065(4) Uani 1 1 d . .
O0IA O 0.7691(10) 0.3519(8) 0.1051(7) 0.086(5) Uani 1 1 d . .
C6HA C 0.8269(6) 0.4029(6) 0.0352(7) 0.059(4) Uani 1 1 d . U
C7HA C 0.8612(7) 0.3959(6) -0.0091(6) 0.065(4) Uani 1 1 d G U
H7HA H 0.858164 0.351206 -0.032387 0.078 Uiso 1 1 calc R .
C7 C 0.9000(6) 0.4555(8) -0.0187(6) 0.070(4) Uani 1 1 d G U
H7 H 0.922972 0.450800 -0.048429 0.084 Uiso 1 1 calc R .
C9 C 0.9046(6) 0.5223(7) 0.0160(6) 0.069(4) Uani 1 1 d G U
C9HA C 0.8703(7) 0.5294(6) 0.0604(6) 0.067(4) Uani 1 1 d G U
H9HA H 0.873341 0.574013 0.083633 0.081 Uiso 1 1 calc R .
C8HA C 0.8315(7) 0.4697(8) 0.0700(6) 0.063(3) Uani 1 1 d G U
H8HA H 0.808533 0.474420 0.099676 0.075 Uiso 1 1 calc R .
O1IA O 0.8001(9) 0.2820(8) 0.0275(10) 0.109(7) Uani 1 1 d . U
C15 C 0.9459(11) 0.5868(13) 0.0049(11) 0.087(6) Uani 1 1 d . U
H15A H 0.936089 0.568717 -0.041749 0.131 Uiso 1 1 calc GR .
H15B H 0.995183 0.610402 0.027679 0.131 Uiso 1 1 calc GR .
H15C H 0.932852 0.622217 0.021582 0.131 Uiso 1 1 calc GR .
Cl2 Cl 0.5099(4) -0.1839(4) 0.0812(3) 0.094(2) Uani 1 1 d . .
Cl1 Cl 0.4583(3) -0.1974(4) 0.1844(3) 0.0781(16) Uani 1 1 d . .
C5IA C 0.4556(10) -0.1707(11) 0.1237(10) 0.060(4) Uani 1 1 d . U
H5IA H 0.470770 -0.118593 0.144577 0.072 Uiso 1 1 calc R .
H5IB H 0.407686 -0.199940 0.092464 0.072 Uiso 1 1 calc R .

loop_
_atom_site_aniso_label
_atom_site_aniso_U_11
_atom_site_aniso_U_22
_atom_site_aniso_U_33
_atom_site_aniso_U_23
_atom_site_aniso_U_13
_atom_site_aniso_U_12
Ag00 0.0091(4) 0.0111(4) 0.0093(5) 0.0051(3) -0.0003(3) 0.0048(3)
Ag1 0.0116(4) 0.0107(4) 0.0107(4) 0.0055(3) 0.0007(3) 0.0058(3)
Ag2 0.0100(4) 0.0131(4) 0.0103(4) 0.0060(3) 0.0006(3) 0.0059(3)
Ag3 0.0133(4) 0.0156(4) 0.0147(4) 0.0079(4) 0.0008(3) 0.0065(3)
Ag4 0.0152(4) 0.0159(4) 0.0145(4) 0.0075(4) 0.0009(3) 0.0071(4)
Ag5 0.0136(4) 0.0162(4) 0.0158(4) 0.0082(4) -0.0002(3) 0.0059(4)
Ag6 0.0152(4) 0.0163(4) 0.0160(4) 0.0086(4) 0.0033(3) 0.0073(4)
Ag7 0.0151(4) 0.0199(5) 0.0185(5) 0.0096(4) 0.0001(4) 0.0078(4)
Ag8 0.0173(4) 0.0182(4) 0.0208(5) 0.0088(4) 0.0017(4) 0.0081(4)
Ag9 0.0175(5) 0.0221(5) 0.0220(5) 0.0111(4) 0.0031(4) 0.0090(4)
Ag10 0.0175(4) 0.0222(5) 0.0199(5) 0.0102(4) 0.0019(4) 0.0107(4)
Ag11 0.0177(5) 0.0230(5) 0.0176(5) 0.0110(4) 0.0031(4) 0.0088(4)
Ag12 0.0210(5) 0.0198(5) 0.0192(5) 0.0106(4) 0.0041(4) 0.0092(4)
Ag13 0.0169(4) 0.0212(5) 0.0175(5) 0.0078(4) -0.0007(4) 0.0076(4)
Ag14 0.0193(5) 0.0178(4) 0.0193(5) 0.0092(4) 0.0008(4) 0.0082(4)
Ag15 0.0160(4) 0.0199(5) 0.0211(5) 0.0103(4) 0.0020(4) 0.0088(4)
Ag16 0.0197(5) 0.0212(5) 0.0198(5) 0.0102(4) 0.0014(4) 0.0088(4)
Ag17 0.0198(5) 0.0226(5) 0.0214(5) 0.0128(4) 0.0038(4) 0.0097(4)
Ag18 0.0220(5) 0.0224(5) 0.0196(5) 0.0108(4) 0.0030(4) 0.0110(4)
Ag19 0.0255(5) 0.0293(5) 0.0280(5) 0.0148(5) 0.0008(4) 0.0147(4)
Ag1A 0.0266(5) 0.0317(6) 0.0253(5) 0.0179(5) 0.0059(4) 0.0131(5)
Ag1B 0.0199(5) 0.0256(5) 0.0291(6) 0.0124(4) -0.0010(4) 0.0054(4)
Ag1C 0.0262(5) 0.0262(5) 0.0265(5) 0.0092(4) 0.0007(4) 0.0119(4)
S0O 0.0197(15) 0.0165(15) 0.0236(17) 0.0068(13) -0.0051(13) 0.0047(13)
S0P 0.0212(16) 0.0284(17) 0.0208(16) 0.0148(14) 0.0007(13) 0.0119(14)
S0Q 0.0239(16) 0.0240(16) 0.0188(16) 0.0085(13) 0.0006(13) 0.0117(14)
S0R 0.0209(16) 0.0314(18) 0.0237(17) 0.0170(15) 0.0022(13) 0.0117(14)
S0S 0.0248(17) 0.0272(17) 0.0243(17) 0.0164(14) 0.0057(14) 0.0119(14)
S0T 0.0195(16) 0.0253(17) 0.0257(17) 0.0119(14) -0.0028(13) 0.0077(14)
S0U 0.0194(16) 0.0254(17) 0.0203(16) 0.0097(14) -0.0019(13) 0.0060(13)
S0V 0.0204(16) 0.0251(16) 0.0245(17) 0.0108(14) 0.0024(13) 0.0126(14)
P0W 0.0213(17) 0.0334(19) 0.0301(19) 0.0185(16) -0.0018(15) 0.0145(15)
S0X 0.0207(16) 0.0222(16) 0.0272(18) 0.0092(14) -0.0021(14) 0.0084(13)
S0Y 0.0214(16) 0.0288(17) 0.0244(17) 0.0154(14) 0.0023(13) 0.0155(14)
S0Z 0.0232(16) 0.0194(15) 0.0215(16) 0.0069(13) -0.0023(13) 0.0083(13)
S10 0.0237(16) 0.0225(16) 0.0244(17) 0.0085(14) -0.0017(13) 0.0116(14)
P11 0.0290(19) 0.035(2) 0.0269(19) 0.0203(17) 0.0084(15) 0.0160(16)
P12 0.0183(17) 0.0286(19) 0.0260(19) 0.0142(16) -0.0048(14) 0.0029(15)
P13 0.0289(19) 0.0253(18) 0.0257(19) 0.0096(15) 0.0022(15) 0.0147(16)
C0AA 0.032(5) 0.034(5) 0.037(5) 0.017(4) 0.013(4) 0.019(4)
C6 0.037(3) 0.042(3) 0.041(3) 0.031(3) 0.012(3) 0.026(3)
C57 0.040(3) 0.043(3) 0.040(3) 0.025(3) 0.012(3) 0.026(3)
C48 0.040(4) 0.044(4) 0.040(4) 0.026(3) 0.008(3) 0.026(3)
C0GA 0.041(4) 0.046(4) 0.043(4) 0.026(4) 0.007(4) 0.025(4)
C69 0.041(4) 0.045(4) 0.044(4) 0.020(4) 0.011(4) 0.028(4)
C39 0.040(3) 0.043(3) 0.041(3) 0.027(3) 0.010(3) 0.025(3)
C3IA 0.036(4) 0.036(4) 0.036(4) 0.028(3) 0.012(4) 0.021(3)
C8 0.039(4) 0.037(4) 0.038(4) 0.026(3) 0.011(4) 0.019(3)
C75 0.043(5) 0.038(4) 0.042(4) 0.026(4) 0.008(4) 0.020(4)
C1GA 0.044(4) 0.038(4) 0.048(4) 0.027(4) 0.011(4) 0.016(4)
C92 0.043(5) 0.041(4) 0.046(5) 0.025(4) 0.010(4) 0.013(4)
C40 0.040(4) 0.037(4) 0.040(4) 0.026(4) 0.010(4) 0.018(4)
C4IA 0.027(5) 0.040(5) 0.040(5) 0.026(4) 0.014(4) 0.015(4)
C11 0.041(4) 0.042(4) 0.042(4) 0.024(3) 0.014(3) 0.026(3)
C55 0.044(4) 0.043(4) 0.046(4) 0.022(3) 0.012(3) 0.026(3)
C1EA 0.047(5) 0.040(4) 0.045(5) 0.025(4) 0.011(4) 0.023(4)
C2EA 0.044(5) 0.044(4) 0.041(5) 0.022(4) 0.012(4) 0.021(4)
C0EA 0.049(5) 0.041(4) 0.040(5) 0.019(4) 0.015(4) 0.025(4)
C80 0.041(4) 0.039(3) 0.042(4) 0.024(3) 0.012(3) 0.023(3)
C14 0.046(4) 0.048(4) 0.049(4) 0.023(3) 0.009(3) 0.029(3)
C9DA 0.054(4) 0.054(4) 0.053(4) 0.019(3) 0.007(4) 0.027(3)
C8DA 0.062(5) 0.054(5) 0.061(5) 0.020(4) 0.007(5) 0.029(4)
C7DA 0.058(5) 0.052(5) 0.059(5) 0.019(4) 0.013(4) 0.027(4)
C6DA 0.050(4) 0.052(4) 0.059(4) 0.017(4) 0.009(4) 0.026(4)
C5DA 0.046(4) 0.047(4) 0.057(4) 0.020(4) 0.010(4) 0.028(3)
C22 0.036(4) 0.052(4) 0.046(4) 0.031(3) 0.005(3) 0.017(3)
C38 0.035(4) 0.051(4) 0.046(4) 0.031(4) 0.010(4) 0.018(4)
C1AA 0.035(5) 0.055(5) 0.049(5) 0.028(4) 0.012(4) 0.017(4)
C2AA 0.038(5) 0.055(5) 0.049(5) 0.032(4) 0.012(4) 0.015(4)
C3AA 0.043(5) 0.058(5) 0.054(5) 0.032(4) 0.007(4) 0.017(4)
C96 0.037(4) 0.055(4) 0.049(4) 0.029(4) 0.008(4) 0.018(4)
C23 0.039(4) 0.052(4) 0.044(4) 0.028(3) 0.008(3) 0.024(3)
C47 0.040(4) 0.055(5) 0.047(5) 0.029(4) 0.005(4) 0.022(4)
C2DA 0.042(5) 0.062(5) 0.049(5) 0.031(4) 0.001(4) 0.013(4)
C76 0.041(5) 0.066(5) 0.052(5) 0.028(4) 0.002(4) 0.015(4)
C3DA 0.044(5) 0.065(5) 0.049(5) 0.029(4) 0.001(4) 0.014(4)
C4DA 0.044(4) 0.056(4) 0.047(4) 0.026(3) 0.006(3) 0.018(3)
C24 0.022(4) 0.040(4) 0.035(4) 0.022(4) 0.009(4) 0.015(4)
C18 0.023(4) 0.042(4) 0.038(4) 0.020(4) 0.006(4) 0.015(4)
C93 0.025(4) 0.045(4) 0.041(4) 0.021(4) 0.006(4) 0.010(4)
C8EA 0.023(4) 0.047(5) 0.043(5) 0.020(4) 0.008(4) 0.015(4)
C78 0.025(4) 0.044(4) 0.039(4) 0.022(4) 0.004(4) 0.013(4)
C21 0.021(4) 0.040(4) 0.037(4) 0.025(3) 0.008(3) 0.011(3)
C25 0.035(4) 0.050(4) 0.045(4) 0.030(3) 0.001(3) 0.019(3)
C9AA 0.039(4) 0.050(4) 0.047(4) 0.026(3) 0.002(3) 0.018(3)
C0BA 0.038(4) 0.053(5) 0.048(5) 0.023(4) 0.001(4) 0.019(4)
C1BA 0.041(5) 0.056(5) 0.050(5) 0.026(4) 0.000(4) 0.020(4)
C2BA 0.042(5) 0.052(5) 0.050(5) 0.026(4) 0.000(4) 0.021(4)
C3BA 0.038(4) 0.052(4) 0.044(4) 0.027(4) 0.002(4) 0.020(4)
C26 0.039(4) 0.049(4) 0.046(4) 0.026(3) 0.001(3) 0.016(3)
C4AA 0.045(4) 0.051(4) 0.050(4) 0.023(4) 0.004(4) 0.013(4)
C5AA 0.052(5) 0.050(5) 0.054(5) 0.020(4) 0.001(4) 0.011(4)
C6AA 0.047(5) 0.049(5) 0.051(5) 0.017(4) 0.000(4) 0.018(4)
C7AA 0.047(5) 0.048(5) 0.048(5) 0.018(4) 0.004(4) 0.019(4)
C8AA 0.043(4) 0.046(4) 0.046(4) 0.021(4) 0.004(4) 0.015(4)
C27 0.033(3) 0.033(3) 0.044(4) 0.022(3) 0.007(3) 0.018(3)
C65 0.035(4) 0.032(3) 0.045(4) 0.020(3) 0.005(3) 0.019(3)
C73 0.035(4) 0.032(4) 0.049(4) 0.020(3) 0.009(4) 0.015(3)
C63 0.037(4) 0.032(4) 0.048(5) 0.018(4) 0.008(4) 0.019(4)
C44 0.034(4) 0.032(4) 0.045(4) 0.022(4) 0.008(4) 0.021(4)
C19 0.033(4) 0.029(4) 0.043(4) 0.019(3) 0.007(4) 0.019(3)
C28 0.038(4) 0.045(4) 0.048(4) 0.033(3) 0.021(4) 0.028(3)
C20 0.044(4) 0.046(4) 0.048(5) 0.033(4) 0.020(4) 0.027(4)
C0FA 0.047(5) 0.053(5) 0.053(5) 0.030(4) 0.021(4) 0.026(4)
C1FA 0.043(5) 0.057(5) 0.057(5) 0.033(4) 0.019(4) 0.026(4)
C2FA 0.042(4) 0.053(4) 0.058(4) 0.035(4) 0.015(4) 0.024(4)
C81 0.037(4) 0.051(4) 0.051(4) 0.032(4) 0.016(4) 0.027(4)
C29 0.027(3) 0.042(3) 0.038(3) 0.025(3) 0.011(3) 0.016(3)
C98 0.029(4) 0.047(4) 0.041(4) 0.022(3) 0.009(3) 0.020(3)
C53 0.030(4) 0.050(4) 0.042(4) 0.022(3) 0.012(3) 0.019(3)
C71 0.030(4) 0.046(4) 0.039(4) 0.023(4) 0.009(4) 0.023(4)
C49 0.027(4) 0.044(4) 0.040(4) 0.023(4) 0.014(4) 0.023(3)
C5 0.024(4) 0.043(4) 0.033(4) 0.025(3) 0.011(3) 0.021(3)
C30 0.022(6) 0.045(7) 0.032(6) 0.014(5) 0.004(5) 0.020(5)
C32 0.032(4) 0.028(4) 0.030(4) 0.015(3) 0.005(3) 0.016(3)
C72 0.035(4) 0.036(4) 0.031(4) 0.017(3) 0.003(3) 0.013(3)
C45 0.035(4) 0.036(4) 0.031(4) 0.019(3) 0.002(4) 0.012(3)
C84 0.037(4) 0.039(4) 0.032(4) 0.017(3) 0.000(3) 0.014(3)
C82 0.036(4) 0.035(3) 0.032(4) 0.014(3) 0.004(3) 0.015(3)
C54 0.033(3) 0.032(3) 0.033(3) 0.018(3) 0.003(3) 0.017(3)
C33 0.040(4) 0.046(4) 0.052(4) 0.034(3) 0.014(3) 0.023(3)
C3EA 0.042(4) 0.049(4) 0.057(4) 0.034(4) 0.014(4) 0.019(4)
C7EA 0.046(5) 0.054(5) 0.065(5) 0.032(4) 0.015(4) 0.015(4)
C6EA 0.047(5) 0.055(5) 0.065(5) 0.033(4) 0.010(4) 0.013(4)
C5EA 0.045(4) 0.057(4) 0.063(5) 0.034(4) 0.009(4) 0.015(4)
C4EA 0.042(3) 0.051(4) 0.055(4) 0.033(3) 0.013(3) 0.019(3)
C34 0.027(6) 0.038(7) 0.046(7) 0.025(6) 0.000(6) 0.014(5)
C37 0.039(4) 0.047(3) 0.043(4) 0.028(3) 0.016(3) 0.026(3)
C42 0.032(4) 0.034(4) 0.036(4) 0.014(3) 0.000(4) 0.017(3)
C79 0.036(4) 0.040(4) 0.036(4) 0.014(3) -0.001(3) 0.016(3)
C7FA 0.037(4) 0.038(4) 0.036(4) 0.012(3) -0.002(4) 0.015(3)
C31 0.035(4) 0.036(4) 0.033(4) 0.015(3) 0.004(4) 0.017(3)
C17 0.034(4) 0.033(3) 0.036(4) 0.017(3) 0.000(3) 0.017(3)
C2IA 0.032(4) 0.032(4) 0.034(4) 0.015(3) 0.002(3) 0.016(3)
C46 0.030(4) 0.040(4) 0.042(4) 0.024(3) 0.010(3) 0.017(3)
C91 0.031(3) 0.043(4) 0.042(4) 0.026(3) 0.006(3) 0.020(3)
C74 0.031(4) 0.047(4) 0.045(4) 0.023(4) 0.008(4) 0.015(4)
C2HA 0.031(4) 0.049(4) 0.046(4) 0.024(3) 0.009(3) 0.018(3)
C3HA 0.035(4) 0.047(4) 0.048(4) 0.025(4) 0.006(4) 0.018(4)
C36 0.029(4) 0.044(4) 0.040(4) 0.027(3) 0.008(3) 0.016(3)
C50 0.042(5) 0.041(5) 0.042(5) 0.025(4) 0.013(4) 0.025(4)
C52 0.042(3) 0.046(3) 0.040(3) 0.025(3) 0.013(3) 0.027(3)
C56 0.042(4) 0.050(4) 0.045(4) 0.027(3) 0.014(3) 0.025(3)
C58 0.035(4) 0.038(4) 0.038(4) 0.023(3) 0.009(3) 0.023(3)
C66 0.034(4) 0.036(4) 0.038(4) 0.023(3) 0.007(3) 0.017(3)
C7BA 0.033(4) 0.035(3) 0.039(4) 0.020(3) 0.006(3) 0.020(3)
C6BA 0.037(4) 0.039(4) 0.042(4) 0.019(3) 0.001(3) 0.021(3)
C5BA 0.036(4) 0.041(4) 0.041(4) 0.018(4) 0.003(4) 0.021(4)
C4BA 0.041(4) 0.046(4) 0.041(4) 0.022(3) 0.005(4) 0.020(3)
C59 0.032(5) 0.034(5) 0.030(5) 0.015(4) 0.007(4) 0.010(4)
C60 0.033(6) 0.042(6) 0.052(6) 0.024(5) 0.012(5) 0.020(5)
C62 0.032(4) 0.030(4) 0.044(4) 0.017(3) 0.006(4) 0.014(3)
C12 0.033(4) 0.030(4) 0.047(4) 0.017(3) 0.007(4) 0.015(3)
C61 0.036(4) 0.034(4) 0.050(4) 0.020(4) 0.000(4) 0.016(4)
C8GA 0.038(4) 0.032(4) 0.053(4) 0.016(3) 0.004(4) 0.014(3)
C9GA 0.037(4) 0.034(4) 0.050(4) 0.013(4) 0.003(4) 0.018(3)
C43 0.030(4) 0.035(4) 0.046(4) 0.017(3) 0.004(4) 0.018(3)
C67 0.038(7) 0.034(6) 0.034(7) 0.002(5) 0.012(5) 0.016(5)
C77 0.040(3) 0.039(3) 0.044(4) 0.018(3) 0.009(3) 0.024(3)
C86 0.038(4) 0.037(4) 0.043(4) 0.018(3) 0.005(3) 0.022(3)
C2CA 0.039(4) 0.040(4) 0.048(4) 0.015(4) 0.007(4) 0.021(3)
C1CA 0.042(4) 0.042(4) 0.048(5) 0.012(4) 0.011(4) 0.016(4)
C0CA 0.041(4) 0.043(4) 0.049(5) 0.015(4) 0.010(4) 0.022(4)
C9BA 0.042(3) 0.043(3) 0.047(4) 0.018(3) 0.010(3) 0.021(3)
C85 0.041(4) 0.044(4) 0.045(4) 0.025(3) 0.011(3) 0.025(3)
C41 0.040(4) 0.048(4) 0.044(4) 0.023(4) 0.014(4) 0.027(4)
C6CA 0.044(5) 0.050(5) 0.048(5) 0.028(4) 0.011(4) 0.028(4)
C5CA 0.046(4) 0.051(4) 0.053(5) 0.024(4) 0.009(4) 0.029(4)
C4CA 0.046(4) 0.053(4) 0.052(5) 0.022(4) 0.010(4) 0.029(4)
C3CA 0.043(4) 0.047(4) 0.047(4) 0.023(3) 0.011(3) 0.027(3)
C89 0.039(6) 0.042(6) 0.044(6) 0.029(5) 0.010(5) 0.020(5)
C90 0.037(4) 0.044(4) 0.056(4) 0.030(4) 0.009(4) 0.022(4)
C99 0.037(4) 0.043(4) 0.057(5) 0.031(4) 0.010(4) 0.020(4)
C5GA 0.041(4) 0.047(4) 0.061(5) 0.033(4) 0.005(4) 0.021(4)
C51 0.042(4) 0.045(4) 0.063(5) 0.033(4) 0.005(4) 0.022(4)
C64 0.039(4) 0.043(4) 0.060(4) 0.023(3) 0.007(4) 0.023(3)
C35 0.036(4) 0.042(4) 0.055(4) 0.028(3) 0.008(3) 0.025(3)
C94 0.041(4) 0.040(3) 0.044(4) 0.024(3) 0.010(3) 0.024(3)
C7CA 0.042(4) 0.044(3) 0.044(4) 0.021(3) 0.008(3) 0.022(3)
C8CA 0.046(4) 0.047(4) 0.043(4) 0.024(4) 0.010(4) 0.020(4)
C9CA 0.046(4) 0.048(4) 0.046(4) 0.024(4) 0.010(4) 0.022(4)
C0DA 0.041(4) 0.043(4) 0.047(4) 0.025(4) 0.011(4) 0.021(4)
C1DA 0.039(3) 0.043(3) 0.044(4) 0.024(3) 0.009(3) 0.022(3)
C95 0.046(4) 0.058(4) 0.049(4) 0.024(4) 0.014(4) 0.028(4)
C100 0.037(4) 0.045(4) 0.037(4) 0.026(3) 0.008(3) 0.018(3)
C68 0.037(4) 0.046(4) 0.036(4) 0.026(3) 0.009(3) 0.025(3)
C83 0.039(4) 0.049(4) 0.033(4) 0.026(4) 0.008(4) 0.017(4)
C70 0.037(4) 0.047(4) 0.035(4) 0.023(4) 0.009(4) 0.015(4)
C13 0.035(4) 0.043(4) 0.032(4) 0.025(3) 0.010(3) 0.022(3)
C10 0.034(4) 0.038(4) 0.033(4) 0.027(3) 0.010(3) 0.022(3)
S1 0.052(3) 0.035(2) 0.048(3) 0.006(2) -0.009(2) 0.020(2)
C6FA 0.048(4) 0.053(4) 0.047(4) 0.024(4) 0.012(4) 0.030(4)
C5FA 0.046(4) 0.051(4) 0.044(4) 0.026(4) 0.010(4) 0.026(4)
C6GA 0.042(6) 0.050(6) 0.050(6) 0.031(5) 0.005(5) 0.015(5)
C4FA 0.059(7) 0.044(6) 0.041(6) 0.029(5) 0.016(5) 0.026(5)
C8FA 0.047(6) 0.050(6) 0.037(6) 0.014(5) 0.005(6) 0.015(6)
C3GA 0.039(5) 0.045(5) 0.046(5) 0.028(4) 0.013(4) 0.026(4)
C8BA 0.036(6) 0.044(6) 0.044(7) 0.017(6) -0.002(6) 0.011(5)
C9EA 0.028(7) 0.056(8) 0.045(8) 0.019(6) -0.001(6) 0.017(6)
C2GA 0.056(7) 0.041(7) 0.052(7) 0.030(6) 0.010(6) 0.023(6)
C4HA 0.039(7) 0.053(7) 0.052(7) 0.027(6) 0.014(6) 0.021(6)
C7GA 0.043(6) 0.038(6) 0.077(7) 0.023(6) 0.006(6) 0.024(5)
C4GA 0.077(14) 0.058(12) 0.036(10) 0.013(9) 0.014(10) 0.037(11)
C1HA 0.049(8) 0.063(8) 0.056(8) 0.028(7) 0.007(7) 0.032(7)
C0HA 0.048(7) 0.044(7) 0.064(7) 0.024(6) 0.009(6) 0.016(6)
C9FA 0.042(7) 0.051(7) 0.047(7) 0.022(6) -0.004(6) 0.008(6)
C3FA 0.033(7) 0.067(8) 0.067(8) 0.035(7) 0.001(6) 0.020(6)
C5HA 0.061(8) 0.037(7) 0.064(9) 0.018(6) 0.018(7) 0.024(6)
O4 0.040(7) 0.048(7) 0.081(10) 0.020(7) -0.010(7) 0.024(6)
O0IA 0.120(14) 0.050(8) 0.049(9) 0.020(7) 0.024(9) 0.024(9)
C6HA 0.051(5) 0.066(5) 0.059(6) 0.032(5) 0.008(5) 0.033(5)
C7HA 0.053(5) 0.071(5) 0.063(6) 0.030(5) 0.006(5) 0.033(5)
C7 0.054(5) 0.074(6) 0.066(6) 0.030(5) 0.008(5) 0.031(5)
C9 0.055(5) 0.070(6) 0.066(6) 0.034(5) 0.009(5) 0.025(5)
C9HA 0.057(5) 0.068(5) 0.064(5) 0.031(5) 0.010(4) 0.028(5)
C8HA 0.053(5) 0.065(5) 0.061(5) 0.030(4) 0.009(4) 0.030(4)
O1IA 0.076(11) 0.047(9) 0.157(17) 0.029(10) -0.027(11) 0.037(8)
C15 0.070(8) 0.076(8) 0.082(8) 0.037(7) 0.007(8) 0.023(7)
Cl2 0.141(6) 0.075(4) 0.073(4) 0.047(3) 0.043(4) 0.056(4)
Cl1 0.076(4) 0.092(4) 0.091(4) 0.057(4) 0.034(3) 0.053(4)
C5IA 0.054(6) 0.052(5) 0.058(6) 0.023(5) -0.002(5) 0.027(5)

loop_
_atom_type_symbol
_atom_type_description
_atom_type_scat_dispersion_real
_atom_type_scat_dispersion_imag
_atom_type_scat_source
C C 0.0033 0.0016 'International Tables Vol C Tables 4.2.6.8 and 6.1.1.4'
H H 0.0000 0.0000 'International Tables Vol C Tables 4.2.6.8 and 6.1.1.4'
Ag Ag -0.8971 1.1015 'International Tables Vol C Tables 4.2.6.8 and 6.1.1.4'
Cl Cl 0.1484 0.1585 'International Tables Vol C Tables 4.2.6.8 and 6.1.1.4'
O O 0.0106 0.0060 'International Tables Vol C Tables 4.2.6.8 and 6.1.1.4'
P P 0.1023 0.0942 'International Tables Vol C Tables 4.2.6.8 and 6.1.1.4'
S S 0.1246 0.1234 'International Tables Vol C Tables 4.2.6.8 and 6.1.1.4'

loop_
_geom_angle_atom_site_label_1
_geom_angle_atom_site_label_2
_geom_angle_atom_site_label_3
_geom_angle
_geom_angle_site_symmetry_1
_geom_angle_site_symmetry_3
Ag1 Ag00 Ag1 89.84(3) . 2_666
Ag1 Ag00 Ag2 60.35(3) . 2_666
Ag1 Ag00 Ag2 59.98(3) . .
Ag1 Ag00 Ag7 119.53(4) 2_666 .
Ag1 Ag00 Ag7 119.17(4) . .
Ag1 Ag00 Ag11 90.17(3) . .
Ag1 Ag00 Ag11 177.45(4) 2_666 .
Ag1 Ag00 Ag13 90.84(3) 2_666 .
Ag1 Ag00 Ag13 178.95(4) . .
Ag1 Ag00 Ag16 120.51(4) 2_666 .
Ag1 Ag00 Ag16 120.72(4) . .
Ag2 Ag00 Ag1 60.21(3) . 2_666
Ag2 Ag00 Ag1 59.35(3) 2_666 2_666
Ag2 Ag00 Ag2 90.06(3) . 2_666
Ag2 Ag00 Ag7 89.00(3) 2_666 .
Ag2 Ag00 Ag7 178.99(5) . .
Ag2 Ag00 Ag11 118.56(4) 2_666 .
Ag2 Ag00 Ag11 121.87(4) . .
Ag2 Ag00 Ag13 119.40(4) 2_666 .
Ag2 Ag00 Ag13 121.06(4) . .
Ag2 Ag00 Ag16 178.90(4) 2_666 .
Ag2 Ag00 Ag16 90.75(3) . .
Ag3 Ag00 Ag1 59.21(3) . .
Ag3 Ag00 Ag1 118.08(4) . 2_666
Ag3 Ag00 Ag2 119.17(4) . .
Ag3 Ag00 Ag2 58.73(3) . 2_666
Ag3 Ag00 Ag7 59.97(3) . .
Ag3 Ag00 Ag11 59.86(3) . .
Ag3 Ag00 Ag13 119.75(4) . .
Ag3 Ag00 Ag16 121.41(4) . .
Ag4 Ag00 Ag1 119.16(4) 2_666 .
Ag4 Ag00 Ag1 59.38(3) 2_666 2_666
Ag4 Ag00 Ag2 58.81(3) 2_666 2_666
Ag4 Ag00 Ag2 119.58(4) 2_666 .
Ag4 Ag00 Ag3 88.99(4) 2_666 .
Ag4 Ag00 Ag5 89.60(4) 2_666 .
Ag4 Ag00 Ag6 178.29(4) 2_666 .
Ag4 Ag00 Ag7 60.16(3) 2_666 .
Ag4 Ag00 Ag11 118.51(4) 2_666 .
Ag4 Ag00 Ag13 60.59(3) 2_666 .
Ag4 Ag00 Ag16 120.12(4) 2_666 .
Ag5 Ag00 Ag1 119.19(4) . .
Ag5 Ag00 Ag1 58.73(3) . 2_666
Ag5 Ag00 Ag2 118.08(4) . 2_666
Ag5 Ag00 Ag2 59.23(3) . .
Ag5 Ag00 Ag3 176.76(4) . .
Ag5 Ag00 Ag7 121.59(4) . .
Ag5 Ag00 Ag11 123.34(4) . .
Ag5 Ag00 Ag13 61.86(3) . .
Ag5 Ag00 Ag16 61.79(3) . .
Ag6 Ag00 Ag1 119.33(4) . 2_666
Ag6 Ag00 Ag1 59.35(3) . .
Ag6 Ag00 Ag2 59.13(3) . .
Ag6 Ag00 Ag2 119.69(4) . 2_666
Ag6 Ag00 Ag3 90.79(4) . .
Ag6 Ag00 Ag5 90.54(4) . .
Ag6 Ag00 Ag7 121.11(4) . .
Ag6 Ag00 Ag11 62.75(3) . .
Ag6 Ag00 Ag13 120.92(4) . .
Ag6 Ag00 Ag16 61.39(3) . .
Ag7 Ag00 Ag16 90.20(3) . .
Ag11 Ag00 Ag7 58.36(3) . .
Ag11 Ag00 Ag13 89.11(3) . .
Ag11 Ag00 Ag16 61.55(3) . .
Ag13 Ag00 Ag7 59.78(3) . .
Ag13 Ag00 Ag16 59.53(3) . .
Ag00 Ag1 Ag00 90.16(3) . 2_666
Ag00 Ag1 Ag2 60.40(3) . 2_666
Ag00 Ag1 Ag2 60.21(3) . .
Ag00 Ag1 Ag8 88.64(3) 2_666 .
Ag00 Ag1 Ag8 178.76(4) . .
Ag00 Ag1 Ag9 90.64(3) . .
Ag00 Ag1 Ag9 178.71(4) 2_666 .
Ag00 Ag1 Ag12 118.37(4) 2_666 .
Ag00 Ag1 Ag12 121.33(4) . .
Ag00 Ag1 Ag14 120.33(4) . .
Ag00 Ag1 Ag14 120.05(4) 2_666 .
Ag2 Ag1 Ag00 60.32(3) . 2_666
Ag2 Ag1 Ag00 59.52(3) 2_666 2_666
Ag2 Ag1 Ag2 90.22(3) . 2_666
Ag2 Ag1 Ag8 118.85(4) . .
Ag2 Ag1 Ag8 119.13(4) 2_666 .
Ag2 Ag1 Ag9 120.97(4) . .
Ag2 Ag1 Ag9 120.11(4) 2_666 .
Ag2 Ag1 Ag12 177.63(4) 2_666 .
Ag2 Ag1 Ag12 89.45(3) . .
Ag2 Ag1 Ag14 179.20(4) . .
Ag2 Ag1 Ag14 90.57(3) 2_666 .
Ag3 Ag1 Ag00 59.36(3) . .
Ag3 Ag1 Ag00 118.32(4) . 2_666
Ag3 Ag1 Ag2 119.55(4) . .
Ag3 Ag1 Ag2 58.80(3) . 2_666
Ag3 Ag1 Ag4 176.53(4) . .
Ag3 Ag1 Ag6 90.79(3) . .
Ag3 Ag1 Ag8 121.55(4) . .
Ag3 Ag1 Ag9 61.33(3) . .
Ag3 Ag1 Ag12 123.31(4) . .
Ag3 Ag1 Ag14 61.01(3) . .
Ag4 Ag1 Ag00 118.98(4) . .
Ag4 Ag1 Ag00 58.26(3) . 2_666
Ag4 Ag1 Ag2 117.78(4) . 2_666
Ag4 Ag1 Ag2 58.79(3) . .
Ag4 Ag1 Ag8 60.07(3) . .
Ag4 Ag1 Ag9 122.10(4) . .
Ag4 Ag1 Ag12 60.13(3) . .
Ag4 Ag1 Ag14 120.68(4) . .
Ag5 Ag1 Ag00 58.94(3) 2_666 2_666
Ag5 Ag1 Ag00 119.46(4) 2_666 .
Ag5 Ag1 Ag2 59.06(3) 2_666 2_666
Ag5 Ag1 Ag2 119.26(4) 2_666 .
Ag5 Ag1 Ag3 89.37(4) 2_666 .
Ag5 Ag1 Ag4 89.06(3) 2_666 .
Ag5 Ag1 Ag6 178.20(4) 2_666 .
Ag5 Ag1 Ag8 60.08(3) 2_666 .
Ag5 Ag1 Ag9 119.77(4) 2_666 .
Ag5 Ag1 Ag12 119.18(4) 2_666 .
Ag5 Ag1 Ag14 61.12(3) 2_666 .
Ag6 Ag1 Ag00 59.20(3) . .
Ag6 Ag1 Ag00 119.47(4) . 2_666
Ag6 Ag1 Ag2 119.59(4) . 2_666
Ag6 Ag1 Ag2 59.16(3) . .
Ag6 Ag1 Ag4 90.68(4) . .
Ag6 Ag1 Ag8 121.23(4) . .
Ag6 Ag1 Ag9 61.82(3) . .
Ag6 Ag1 Ag12 62.13(3) . .
Ag6 Ag1 Ag14 120.47(4) . .
Ag8 Ag1 Ag9 90.56(3) . .
Ag8 Ag1 Ag12 59.10(3) . .
Ag8 Ag1 Ag14 60.61(3) . .
Ag12 Ag1 Ag9 61.97(3) . .
Ag14 Ag1 Ag9 58.66(3) . .
Ag14 Ag1 Ag12 89.75(3) . .
Ag00 Ag2 Ag00 89.94(3) . 2_666
Ag00 Ag2 Ag1 60.27(3) . 2_666
Ag00 Ag2 Ag10 118.61(4) 2_666 .
Ag00 Ag2 Ag10 119.55(4) . .
Ag00 Ag2 Ag15 90.36(3) 2_666 .
Ag00 Ag2 Ag15 179.51(5) . .
Ag00 Ag2 Ag17 177.83(4) 2_666 .
Ag00 Ag2 Ag17 90.16(3) . .
Ag00 Ag2 Ag18 119.81(4) 2_666 .
Ag00 Ag2 Ag18 121.55(4) . .
Ag1 Ag2 Ag00 59.26(3) 2_666 2_666
Ag1 Ag2 Ag00 60.33(3) . 2_666
Ag1 Ag2 Ag00 59.81(3) . .
Ag1 Ag2 Ag1 89.78(3) . 2_666
Ag1 Ag2 Ag10 88.77(3) 2_666 .
Ag1 Ag2 Ag10 178.52(4) . .
Ag1 Ag2 Ag15 120.68(4) . .
Ag1 Ag2 Ag15 119.58(4) 2_666 .
Ag1 Ag2 Ag17 119.02(4) 2_666 .
Ag1 Ag2 Ag17 121.49(4) . .
Ag1 Ag2 Ag18 178.15(4) 2_666 .
Ag1 Ag2 Ag18 91.01(3) . .
Ag3 Ag2 Ag00 58.99(3) 2_666 2_666
Ag3 Ag2 Ag00 119.19(4) 2_666 .
Ag3 Ag2 Ag1 119.32(4) 2_666 .
Ag3 Ag2 Ag1 58.91(3) 2_666 2_666
Ag3 Ag2 Ag5 89.23(3) 2_666 .
Ag3 Ag2 Ag6 178.08(4) 2_666 .
Ag3 Ag2 Ag10 59.62(3) 2_666 .
Ag3 Ag2 Ag15 60.67(3) 2_666 .
Ag3 Ag2 Ag17 119.16(4) 2_666 .
Ag3 Ag2 Ag18 119.26(4) 2_666 .
Ag4 Ag2 Ag00 119.41(4) . .
Ag4 Ag2 Ag00 58.53(3) . 2_666
Ag4 Ag2 Ag1 59.63(3) . .
Ag4 Ag2 Ag1 117.78(4) . 2_666
Ag4 Ag2 Ag3 88.97(3) . 2_666
Ag4 Ag2 Ag5 176.48(4) . .
Ag4 Ag2 Ag6 91.26(3) . .
Ag4 Ag2 Ag10 120.94(4) . .
Ag4 Ag2 Ag15 61.08(3) . .
Ag4 Ag2 Ag17 123.18(4) . .
Ag4 Ag2 Ag18 61.30(3) . .
Ag5 Ag2 Ag00 117.97(4) . 2_666
Ag5 Ag2 Ag00 59.09(3) . .
Ag5 Ag2 Ag1 118.88(4) . .
Ag5 Ag2 Ag1 58.71(3) . 2_666
Ag5 Ag2 Ag10 60.46(3) . .
Ag5 Ag2 Ag15 120.42(4) . .
Ag5 Ag2 Ag17 60.34(3) . .
Ag5 Ag2 Ag18 122.21(4) . .
Ag6 Ag2 Ag00 59.10(3) . .
Ag6 Ag2 Ag00 119.60(4) . 2_666
Ag6 Ag2 Ag1 119.37(4) . 2_666
Ag6 Ag2 Ag1 59.28(3) . .
Ag6 Ag2 Ag5 90.44(3) . .
Ag6 Ag2 Ag10 121.75(4) . .
Ag6 Ag2 Ag15 121.05(4) . .
Ag6 Ag2 Ag17 62.21(3) . .
Ag6 Ag2 Ag18 62.45(3) . .
Ag10 Ag2 Ag15 59.96(3) . .
Ag10 Ag2 Ag17 59.54(3) . .
Ag10 Ag2 Ag18 90.44(4) . .
Ag15 Ag2 Ag18 58.60(3) . .
Ag17 Ag2 Ag15 89.52(4) . .
Ag17 Ag2 Ag18 61.87(3) . .
Ag00 Ag3 Ag7 62.67(3) . .
Ag00 Ag3 Ag9 92.55(4) . .
Ag00 Ag3 Ag10 124.82(4) . 2_666
Ag00 Ag3 Ag11 62.39(3) . .
Ag00 Ag3 Ag14 123.22(4) . .
Ag00 Ag3 Ag15 93.15(4) . 2_666
Ag1 Ag3 Ag00 61.43(3) . .
Ag1 Ag3 Ag7 124.09(4) . .
Ag1 Ag3 Ag9 62.64(3) . .
Ag1 Ag3 Ag10 92.32(4) . 2_666
Ag1 Ag3 Ag11 92.91(4) . .
Ag1 Ag3 Ag14 61.82(3) . .
Ag1 Ag3 Ag15 124.60(4) . 2_666
Ag2 Ag3 Ag00 62.27(3) 2_666 .
Ag2 Ag3 Ag1 62.29(3) 2_666 .
Ag2 Ag3 Ag7 92.50(4) 2_666 .
Ag2 Ag3 Ag9 124.91(4) 2_666 .
Ag2 Ag3 Ag10 62.55(3) 2_666 2_666
Ag2 Ag3 Ag11 124.62(4) 2_666 .
Ag2 Ag3 Ag14 93.02(4) 2_666 .
Ag2 Ag3 Ag15 62.32(3) 2_666 2_666
Ag7 Ag3 Ag9 119.65(4) . .
Ag7 Ag3 Ag14 173.48(4) . .
Ag7 Ag3 Ag15 59.26(3) . 2_666
Ag10 Ag3 Ag7 120.56(4) 2_666 .
Ag10 Ag3 Ag9 118.62(4) 2_666 .
Ag10 Ag3 Ag11 172.65(4) 2_666 .
Ag10 Ag3 Ag14 59.49(3) 2_666 .
Ag10 Ag3 Ag15 61.42(3) 2_666 2_666
Ag11 Ag3 Ag7 59.98(3) . .
Ag11 Ag3 Ag9 59.79(3) . .
Ag11 Ag3 Ag14 119.01(4) . .
Ag11 Ag3 Ag15 119.08(4) . 2_666
Ag14 Ag3 Ag9 59.31(3) . .
Ag15 Ag3 Ag9 172.48(4) 2_666 .
Ag15 Ag3 Ag14 120.80(4) 2_666 .
Ag00 Ag4 Ag1 62.36(3) 2_666 .
Ag00 Ag4 Ag2 62.66(3) 2_666 .
Ag00 Ag4 Ag7 62.98(3) 2_666 2_666
Ag00 Ag4 Ag8 92.01(4) 2_666 .
Ag00 Ag4 Ag12 124.41(4) 2_666 .
Ag00 Ag4 Ag13 62.59(3) 2_666 2_666
Ag00 Ag4 Ag15 93.34(4) 2_666 .
Ag00 Ag4 Ag18 125.30(4) 2_666 .
Ag1 Ag4 Ag7 125.34(4) . 2_666
Ag1 Ag4 Ag8 61.95(3) . .
Ag1 Ag4 Ag12 62.07(3) . .
Ag1 Ag4 Ag13 93.68(4) . 2_666
Ag1 Ag4 Ag15 123.76(4) . .
Ag1 Ag4 Ag18 92.88(4) . .
Ag2 Ag4 Ag1 61.57(3) . .
Ag2 Ag4 Ag7 92.72(4) . 2_666
Ag2 Ag4 Ag8 123.51(4) . .
Ag2 Ag4 Ag12 92.14(4) . .
Ag2 Ag4 Ag13 125.24(4) . 2_666
Ag2 Ag4 Ag15 62.22(3) . .
Ag2 Ag4 Ag18 62.67(3) . .
Ag7 Ag4 Ag12 172.54(4) 2_666 .
Ag7 Ag4 Ag13 61.30(3) 2_666 2_666
Ag7 Ag4 Ag15 59.13(3) 2_666 .
Ag7 Ag4 Ag18 118.28(4) 2_666 .
Ag8 Ag4 Ag7 120.89(4) . 2_666
Ag8 Ag4 Ag12 60.32(3) . .
Ag8 Ag4 Ag13 59.66(3) . 2_666
Ag8 Ag4 Ag15 173.67(4) . .
Ag8 Ag4 Ag18 119.64(4) . .
Ag12 Ag4 Ag13 119.76(4) . 2_666
Ag12 Ag4 Ag15 118.73(4) . .
Ag12 Ag4 Ag18 59.45(3) . .
Ag13 Ag4 Ag15 120.29(4) 2_666 .
Ag13 Ag4 Ag18 171.67(4) 2_666 .
Ag15 Ag4 Ag18 59.36(3) . .
Ag00 Ag5 Ag2 61.67(3) . .
Ag00 Ag5 Ag8 91.73(4) . 2_666
Ag00 Ag5 Ag10 123.60(4) . .
Ag00 Ag5 Ag13 61.53(3) . .
Ag00 Ag5 Ag14 124.16(4) . 2_666
Ag00 Ag5 Ag16 61.77(3) . .
Ag00 Ag5 Ag17 92.63(4) . .
Ag1 Ag5 Ag00 62.32(3) 2_666 .
Ag1 Ag5 Ag2 62.23(3) 2_666 .
Ag1 Ag5 Ag8 62.26(3) 2_666 2_666
Ag1 Ag5 Ag10 91.55(4) 2_666 .
Ag1 Ag5 Ag13 92.67(4) 2_666 .
Ag1 Ag5 Ag14 61.84(3) 2_666 2_666
Ag1 Ag5 Ag16 124.08(4) 2_666 .
Ag1 Ag5 Ag17 124.27(4) 2_666 .
Ag2 Ag5 Ag8 124.48(4) . 2_666
Ag2 Ag5 Ag10 61.93(3) . .
Ag2 Ag5 Ag13 123.17(4) . .
Ag2 Ag5 Ag14 92.78(4) . 2_666
Ag2 Ag5 Ag16 92.09(4) . .
Ag2 Ag5 Ag17 62.07(3) . .
Ag8 Ag5 Ag10 120.50(4) 2_666 .
Ag8 Ag5 Ag13 59.00(3) 2_666 .
Ag8 Ag5 Ag14 61.54(3) 2_666 2_666
Ag8 Ag5 Ag16 118.32(4) 2_666 .
Ag8 Ag5 Ag17 173.39(5) 2_666 .
Ag10 Ag5 Ag13 174.60(5) . .
Ag10 Ag5 Ag14 59.01(3) . 2_666
Ag10 Ag5 Ag16 120.43(4) . .
Ag13 Ag5 Ag16 59.42(3) . .
Ag14 Ag5 Ag13 120.45(4) 2_666 .
Ag14 Ag5 Ag16 173.77(5) 2_666 .
Ag17 Ag5 Ag10 60.56(3) . .
Ag17 Ag5 Ag13 119.24(4) . .
Ag17 Ag5 Ag14 119.42(4) . 2_666
Ag17 Ag5 Ag16 59.92(3) . .
Ag00 Ag6 Ag1 61.45(3) . .
Ag00 Ag6 Ag2 61.77(3) . .
Ag00 Ag6 Ag9 92.17(4) . .
Ag00 Ag6 Ag11 60.91(3) . .
Ag00 Ag6 Ag12 122.60(4) . .
Ag00 Ag6 Ag16 62.03(3) . .
Ag00 Ag6 Ag17 91.04(4) . .
Ag00 Ag6 Ag18 123.60(4) . .
Ag00 Ag6 Ag1A 143.38(4) . .
Ag1 Ag6 Ag9 62.31(3) . .
Ag1 Ag6 Ag11 90.28(4) . .
Ag1 Ag6 Ag12 61.16(3) . .
Ag1 Ag6 Ag16 123.47(4) . .
Ag1 Ag6 Ag17 122.71(4) . .
Ag1 Ag6 Ag18 91.92(4) . .
Ag1 Ag6 Ag1A 144.79(4) . .
Ag2 Ag6 Ag1 61.56(3) . .
Ag2 Ag6 Ag9 123.86(4) . .
Ag2 Ag6 Ag11 122.67(4) . .
Ag2 Ag6 Ag12 90.21(3) . .
Ag2 Ag6 Ag16 92.60(4) . .
Ag2 Ag6 Ag17 61.15(3) . .
Ag2 Ag6 Ag18 61.83(3) . .
Ag2 Ag6 Ag1A 143.09(4) . .
Ag9 Ag6 Ag11 58.23(3) . .
Ag9 Ag6 Ag18 119.60(4) . .
Ag9 Ag6 Ag1A 87.77(4) . .
Ag11 Ag6 Ag18 175.48(4) . .
Ag11 Ag6 Ag1A 88.77(3) . .
Ag12 Ag6 Ag9 61.83(3) . .
Ag12 Ag6 Ag11 120.05(4) . .
Ag12 Ag6 Ag17 119.30(4) . .
Ag12 Ag6 Ag18 57.97(3) . .
Ag12 Ag6 Ag1A 89.29(3) . .
Ag16 Ag6 Ag9 119.17(4) . .
Ag16 Ag6 Ag11 61.17(3) . .
Ag16 Ag6 Ag12 175.36(4) . .
Ag16 Ag6 Ag17 59.27(3) . .
Ag16 Ag6 Ag18 120.44(4) . .
Ag16 Ag6 Ag1A 86.24(4) . .
Ag17 Ag6 Ag9 174.96(4) . .
Ag17 Ag6 Ag11 120.43(4) . .
Ag17 Ag6 Ag18 61.34(3) . .
Ag17 Ag6 Ag1A 87.33(4) . .
Ag18 Ag6 Ag1A 87.16(3) . .
Ag3 Ag7 Ag00 57.36(3) . .
Ag3 Ag7 Ag13 117.32(4) . .
Ag4 Ag7 Ag00 56.86(3) 2_666 .
Ag4 Ag7 Ag3 85.55(3) 2_666 .
Ag4 Ag7 Ag13 59.58(3) 2_666 .
Ag11 Ag7 Ag00 60.48(3) . .
Ag11 Ag7 Ag3 59.74(3) . .
Ag11 Ag7 Ag4 117.33(4) . 2_666
Ag11 Ag7 Ag13 90.45(4) . .
Ag13 Ag7 Ag00 59.96(3) . .
Ag15 Ag7 Ag00 90.90(3) 2_666 .
Ag15 Ag7 Ag3 60.79(3) 2_666 .
Ag15 Ag7 Ag4 61.14(3) 2_666 2_666
Ag15 Ag7 Ag11 120.37(4) 2_666 .
Ag15 Ag7 Ag13 120.58(4) 2_666 .
S0Q Ag7 Ag00 113.57(8) . .
S0Q Ag7 Ag3 71.68(8) . .
S0Q Ag7 Ag4 155.75(9) . 2_666
S0Q Ag7 Ag11 58.04(8) . .
S0Q Ag7 Ag13 138.84(9) . .
S0Q Ag7 Ag15 99.25(9) . 2_666
S0U Ag7 Ag00 112.87(9) . .
S0U Ag7 Ag3 163.22(9) . .
S0U Ag7 Ag4 77.74(8) . 2_666
S0U Ag7 Ag11 130.15(9) . .
S0U Ag7 Ag13 54.75(9) . .
S0U Ag7 Ag15 108.61(9) . 2_666
S0U Ag7 S0Q 124.56(11) . .
Ag1 Ag8 Ag14 59.84(3) . .
Ag4 Ag8 Ag1 57.98(3) . .
Ag4 Ag8 Ag12 59.97(3) . .
Ag4 Ag8 Ag14 117.83(4) . .
Ag5 Ag8 Ag1 57.66(3) 2_666 .
Ag5 Ag8 Ag4 86.45(4) 2_666 .
Ag5 Ag8 Ag12 118.26(4) 2_666 .
Ag5 Ag8 Ag13 62.08(3) 2_666 2_666
Ag5 Ag8 Ag14 60.05(3) 2_666 .
Ag12 Ag8 Ag1 60.61(3) . .
Ag12 Ag8 Ag14 90.17(4) . .
Ag13 Ag8 Ag1 91.79(4) 2_666 .
Ag13 Ag8 Ag4 60.50(3) 2_666 .
Ag13 Ag8 Ag12 120.24(4) 2_666 .
Ag13 Ag8 Ag14 122.04(4) 2_666 .
S0O Ag8 Ag1 112.26(9) . .
S0O Ag8 Ag4 70.97(8) . .
S0O Ag8 Ag5 156.37(9) . 2_666
S0O Ag8 Ag12 56.28(8) . .
S0O Ag8 Ag13 99.39(8) . 2_666
S0O Ag8 Ag14 137.00(9) . .
S0Z Ag8 Ag1 112.36(8) . .
S0Z Ag8 Ag4 163.53(9) . .
S0Z Ag8 Ag5 77.12(8) . 2_666
S0Z Ag8 Ag12 129.61(9) . .
S0Z Ag8 Ag13 109.41(9) . 2_666
S0Z Ag8 Ag14 54.38(8) . .
S0Z Ag8 S0O 125.13(12) . .
Ag1 Ag9 Ag12 58.04(3) . .
Ag3 Ag9 Ag1 56.03(3) . .
Ag3 Ag9 Ag6 84.26(3) . .
Ag3 Ag9 Ag12 114.06(4) . .
Ag6 Ag9 Ag1 55.88(3) . .
Ag6 Ag9 Ag12 58.76(3) . .
Ag11 Ag9 Ag1 88.15(4) . .
Ag11 Ag9 Ag3 58.49(3) . .
Ag11 Ag9 Ag6 60.97(3) . .
Ag11 Ag9 Ag12 119.73(4) . .
Ag11 Ag9 Ag14 117.94(4) . .
Ag14 Ag9 Ag1 59.62(3) . .
Ag14 Ag9 Ag3 59.53(3) . .
Ag14 Ag9 Ag6 115.50(4) . .
Ag14 Ag9 Ag12 88.01(4) . .
S0S Ag9 Ag1 105.16(8) . .
S0S Ag9 Ag3 151.97(9) . .
S0S Ag9 Ag6 67.72(8) . .
S0S Ag9 Ag11 104.44(9) . .
S0S Ag9 Ag12 51.93(8) . .
S0S Ag9 Ag14 133.01(9) . .
S0S Ag9 S0T 140.84(12) . .
S0T Ag9 Ag1 107.64(9) . .
S0T Ag9 Ag3 66.92(8) . .
S0T Ag9 Ag6 150.69(9) . .
S0T Ag9 Ag11 97.46(8) . .
S0T Ag9 Ag12 137.51(9) . .
S0T Ag9 Ag14 54.58(8) . .
Ag2 Ag10 Ag15 60.37(3) . .
Ag3 Ag10 Ag2 57.83(3) 2_666 .
Ag3 Ag10 Ag5 86.53(4) 2_666 .
Ag3 Ag10 Ag14 61.38(3) 2_666 2_666
Ag3 Ag10 Ag15 60.24(3) 2_666 .
Ag3 Ag10 Ag17 118.13(4) 2_666 .
Ag5 Ag10 Ag2 57.61(3) . .
Ag5 Ag10 Ag15 117.98(4) . .
Ag5 Ag10 Ag17 59.67(3) . .
Ag14 Ag10 Ag2 91.35(4) 2_666 .
Ag14 Ag10 Ag5 60.96(3) 2_666 .
Ag14 Ag10 Ag15 121.52(4) 2_666 .
Ag14 Ag10 Ag17 120.46(4) 2_666 .
Ag17 Ag10 Ag2 60.30(3) . .
Ag17 Ag10 Ag15 90.20(4) . .
S0V Ag10 Ag2 112.20(9) . .
S0V Ag10 Ag3 156.64(9) . 2_666
S0V Ag10 Ag5 71.19(8) . .
S0V Ag10 Ag14 100.27(9) . 2_666
S0V Ag10 Ag15 136.76(9) . .
S0V Ag10 Ag17 56.46(8) . .
S0V Ag10 S0Y 124.53(12) . .
S0Y Ag10 Ag2 113.11(9) . .
S0Y Ag10 Ag3 77.39(9) . 2_666
S0Y Ag10 Ag5 163.86(9) . .
S0Y Ag10 Ag14 108.85(9) . 2_666
S0Y Ag10 Ag15 54.63(8) . .
S0Y Ag10 Ag17 129.91(9) . .
Ag00 Ag11 Ag6 56.34(3) . .
Ag00 Ag11 Ag16 59.61(3) . .
Ag3 Ag11 Ag00 57.74(3) . .
Ag3 Ag11 Ag6 85.83(3) . .
Ag3 Ag11 Ag7 60.27(3) . .
Ag3 Ag11 Ag9 61.72(3) . .
Ag3 Ag11 Ag16 117.35(4) . .
Ag6 Ag11 Ag16 58.67(3) . .
Ag7 Ag11 Ag00 61.17(3) . .
Ag7 Ag11 Ag6 117.51(4) . .
Ag7 Ag11 Ag9 121.87(4) . .
Ag7 Ag11 Ag16 90.68(4) . .
Ag9 Ag11 Ag00 90.98(4) . .
Ag9 Ag11 Ag6 60.81(3) . .
Ag9 Ag11 Ag16 119.26(4) . .
S0P Ag11 Ag00 108.98(8) . .
S0P Ag11 Ag3 155.50(8) . .
S0P Ag11 Ag6 70.09(8) . .
S0P Ag11 Ag7 135.10(9) . .
S0P Ag11 Ag9 100.90(8) . .
S0P Ag11 Ag16 53.70(8) . .
S0P Ag11 S0Q 133.11(11) . .
S0Q Ag11 Ag00 110.70(8) . .
S0Q Ag11 Ag3 70.37(8) . .
S0Q Ag11 Ag6 155.83(8) . .
S0Q Ag11 Ag7 54.19(8) . .
S0Q Ag11 Ag9 102.37(8) . .
S0Q Ag11 Ag16 136.43(8) . .
Ag1 Ag12 Ag6 56.71(3) . .
Ag1 Ag12 Ag9 59.99(3) . .
Ag4 Ag12 Ag1 57.80(3) . .
Ag4 Ag12 Ag6 86.17(3) . .
Ag4 Ag12 Ag8 59.71(3) . .
Ag4 Ag12 Ag9 117.79(4) . .
Ag4 Ag12 Ag18 61.43(3) . .
Ag6 Ag12 Ag9 59.41(3) . .
Ag8 Ag12 Ag1 60.29(3) . .
Ag8 Ag12 Ag6 117.00(4) . .
Ag8 Ag12 Ag9 90.08(4) . .
Ag18 Ag12 Ag1 91.53(4) . .
Ag18 Ag12 Ag6 61.71(3) . .
Ag18 Ag12 Ag8 121.00(4) . .
Ag18 Ag12 Ag9 120.92(4) . .
S0O Ag12 Ag1 110.32(9) . .
S0O Ag12 Ag4 70.12(8) . .
S0O Ag12 Ag6 155.94(9) . .
S0O Ag12 Ag8 54.47(9) . .
S0O Ag12 Ag9 135.56(9) . .
S0O Ag12 Ag18 101.59(9) . .
S0S Ag12 Ag1 107.79(9) . .
S0S Ag12 Ag4 154.26(9) . .
S0S Ag12 Ag6 68.42(8) . .
S0S Ag12 Ag8 135.46(10) . .
S0S Ag12 Ag9 52.84(8) . .
S0S Ag12 Ag18 100.88(9) . .
S0S Ag12 S0O 134.74(12) . .
Ag00 Ag13 Ag5 56.62(3) . .
Ag4 Ag13 Ag00 56.82(3) 2_666 .
Ag4 Ag13 Ag5 84.44(3) 2_666 .
Ag4 Ag13 Ag7 59.11(3) 2_666 .
Ag4 Ag13 Ag16 117.26(4) 2_666 .
Ag7 Ag13 Ag00 60.26(3) . .
Ag7 Ag13 Ag5 116.83(4) . .
Ag8 Ag13 Ag00 88.72(3) 2_666 .
Ag8 Ag13 Ag4 59.84(3) 2_666 2_666
Ag8 Ag13 Ag5 58.92(3) 2_666 .
Ag8 Ag13 Ag7 118.89(4) 2_666 .
Ag8 Ag13 Ag16 119.18(4) 2_666 .
Ag16 Ag13 Ag00 60.45(3) . .
Ag16 Ag13 Ag5 60.36(3) . .
Ag16 Ag13 Ag7 91.02(4) . .
S0U Ag13 Ag00 112.42(9) . .
S0U Ag13 Ag4 77.11(9) . 2_666
S0U Ag13 Ag5 161.50(9) . .
S0U Ag13 Ag7 53.99(8) . .
S0U Ag13 Ag8 109.13(9) . 2_666
S0U Ag13 Ag16 130.34(9) . .
S10 Ag13 Ag00 108.11(8) . .
S10 Ag13 Ag4 150.29(8) . 2_666
S10 Ag13 Ag5 66.67(8) . .
S10 Ag13 Ag7 140.16(9) . .
S10 Ag13 Ag8 97.30(9) . 2_666
S10 Ag13 Ag16 54.64(8) . .
S10 Ag13 S0U 131.38(12) . .
Ag1 Ag14 Ag8 59.54(3) . .
Ag3 Ag14 Ag1 57.16(3) . .
Ag3 Ag14 Ag5 84.86(3) . 2_666
Ag3 Ag14 Ag8 116.64(4) . .
Ag5 Ag14 Ag1 57.04(3) 2_666 .
Ag5 Ag14 Ag8 58.41(3) 2_666 .
Ag9 Ag14 Ag1 61.72(3) . .
Ag9 Ag14 Ag3 61.16(3) . .
Ag9 Ag14 Ag5 118.76(4) . 2_666
Ag9 Ag14 Ag8 91.74(4) . .
Ag10 Ag14 Ag1 89.31(4) 2_666 .
Ag10 Ag14 Ag3 59.13(3) 2_666 .
Ag10 Ag14 Ag5 60.03(3) 2_666 2_666
Ag10 Ag14 Ag8 118.38(4) 2_666 .
Ag10 Ag14 Ag9 120.11(4) 2_666 .
S0T Ag14 Ag1 110.31(9) . .
S0T Ag14 Ag3 68.04(8) . .
S0T Ag14 Ag5 151.62(9) . 2_666
S0T Ag14 Ag8 141.51(9) . .
S0T Ag14 Ag9 55.51(9) . .
S0T Ag14 Ag10 97.18(9) . 2_666
S0T Ag14 S0Z 130.66(12) . .
S0Z Ag14 Ag1 111.45(9) . .
S0Z Ag14 Ag3 160.69(9) . .
S0Z Ag14 Ag5 75.89(8) . 2_666
S0Z Ag14 Ag8 53.74(8) . .
S0Z Ag14 Ag9 130.34(9) . .
S0Z Ag14 Ag10 108.35(9) . 2_666
Ag3 Ag15 Ag2 57.01(3) 2_666 .
Ag3 Ag15 Ag4 84.38(4) 2_666 .
Ag3 Ag15 Ag10 58.34(3) 2_666 .
Ag4 Ag15 Ag2 56.70(3) . .
Ag4 Ag15 Ag10 116.28(4) . .
Ag7 Ag15 Ag2 89.75(4) 2_666 .
Ag7 Ag15 Ag3 59.96(3) 2_666 2_666
Ag7 Ag15 Ag4 59.73(3) 2_666 .
Ag7 Ag15 Ag10 118.19(4) 2_666 .
Ag7 Ag15 Ag18 120.34(4) 2_666 .
Ag10 Ag15 Ag2 59.67(3) . .
Ag18 Ag15 Ag2 61.30(3) . .
Ag18 Ag15 Ag3 118.30(4) . 2_666
Ag18 Ag15 Ag4 60.82(3) . .
Ag18 Ag15 Ag10 91.87(4) . .
S0X Ag15 Ag2 110.17(8) . .
S0X Ag15 Ag3 151.03(10) . 2_666
S0X Ag15 Ag4 68.04(9) . .
S0X Ag15 Ag7 96.87(9) . 2_666
S0X Ag15 Ag10 142.14(9) . .
S0X Ag15 Ag18 55.90(8) . .
S0X Ag15 S0Y 130.94(12) . .
S0Y Ag15 Ag2 111.77(8) . .
S0Y Ag15 Ag3 76.00(8) . 2_666
S0Y Ag15 Ag4 160.30(9) . .
S0Y Ag15 Ag7 107.51(9) . 2_666
S0Y Ag15 Ag10 53.95(8) . .
S0Y Ag15 Ag18 130.95(9) . .
Ag00 Ag16 Ag5 56.44(3) . .
Ag00 Ag16 Ag11 58.84(3) . .
Ag5 Ag16 Ag11 115.28(4) . .
Ag6 Ag16 Ag00 56.58(3) . .
Ag6 Ag16 Ag5 84.69(3) . .
Ag6 Ag16 Ag11 60.16(3) . .
Ag13 Ag16 Ag00 60.02(3) . .
Ag13 Ag16 Ag5 60.22(3) . .
Ag13 Ag16 Ag6 116.60(4) . .
Ag13 Ag16 Ag11 87.86(4) . .
Ag17 Ag16 Ag00 88.74(4) . .
Ag17 Ag16 Ag5 58.77(3) . .
Ag17 Ag16 Ag6 60.74(3) . .
Ag17 Ag16 Ag11 120.90(4) . .
Ag17 Ag16 Ag13 118.90(4) . .
S0P Ag16 Ag00 107.32(9) . .
S0P Ag16 Ag5 155.14(9) . .
S0P Ag16 Ag6 70.45(8) . .
S0P Ag16 Ag11 52.66(9) . .
S0P Ag16 Ag13 131.80(9) . .
S0P Ag16 Ag17 106.05(8) . .
S10 Ag16 Ag00 107.25(9) . .
S10 Ag16 Ag5 66.41(8) . .
S10 Ag16 Ag6 150.58(9) . .
S10 Ag16 Ag11 136.75(9) . .
S10 Ag16 Ag13 54.08(9) . .
S10 Ag16 Ag17 97.48(8) . .
S10 Ag16 S0P 138.20(12) . .
Ag2 Ag17 Ag6 56.64(3) . .
Ag2 Ag17 Ag18 59.89(3) . .
Ag5 Ag17 Ag2 57.59(3) . .
Ag5 Ag17 Ag6 85.63(4) . .
Ag5 Ag17 Ag10 59.77(3) . .
Ag5 Ag17 Ag16 61.31(3) . .
Ag5 Ag17 Ag18 117.48(4) . .
Ag6 Ag17 Ag18 59.96(3) . .
Ag10 Ag17 Ag2 60.15(3) . .
Ag10 Ag17 Ag6 116.78(4) . .
Ag10 Ag17 Ag16 121.02(4) . .
Ag10 Ag17 Ag18 89.64(4) . .
Ag16 Ag17 Ag2 90.32(4) . .
Ag16 Ag17 Ag6 60.00(3) . .
Ag16 Ag17 Ag18 119.80(4) . .
S0R Ag17 Ag2 108.11(9) . .
S0R Ag17 Ag5 155.11(10) . .
S0R Ag17 Ag6 69.71(9) . .
S0R Ag17 Ag10 134.51(8) . .
S0R Ag17 Ag16 101.54(8) . .
S0R Ag17 Ag18 52.89(8) . .
S0R Ag17 S0V 134.20(12) . .
S0V Ag17 Ag2 109.51(9) . .
S0V Ag17 Ag5 70.11(8) . .
S0V Ag17 Ag6 155.51(9) . .
S0V Ag17 Ag10 53.66(8) . .
S0V Ag17 Ag16 103.42(8) . .
S0V Ag17 Ag18 134.45(8) . .
Ag2 Ag18 Ag6 55.71(3) . .
Ag2 Ag18 Ag17 58.24(3) . .
Ag4 Ag18 Ag2 56.03(3) . .
Ag4 Ag18 Ag6 84.27(4) . .
Ag4 Ag18 Ag17 114.27(4) . .
Ag6 Ag18 Ag17 58.70(3) . .
Ag12 Ag18 Ag2 88.01(4) . .
Ag12 Ag18 Ag4 59.13(3) . .
Ag12 Ag18 Ag6 60.33(3) . .
Ag12 Ag18 Ag15 118.88(4) . .
Ag12 Ag18 Ag17 119.03(4) . .
Ag15 Ag18 Ag2 60.10(3) . .
Ag15 Ag18 Ag4 59.82(3) . .
Ag15 Ag18 Ag6 115.82(4) . .
Ag15 Ag18 Ag17 88.28(4) . .
S0R Ag18 Ag2 106.04(8) . .
S0R Ag18 Ag4 153.07(9) . .
S0R Ag18 Ag6 68.81(8) . .
S0R Ag18 Ag12 104.21(9) . .
S0R Ag18 Ag15 132.77(9) . .
S0R Ag18 Ag17 52.31(8) . .
S0R Ag18 S0X 139.57(12) . .
S0X Ag18 Ag2 107.90(9) . .
S0X Ag18 Ag4 67.06(9) . .
S0X Ag18 Ag6 150.84(10) . .
S0X Ag18 Ag12 98.30(9) . .
S0X Ag18 Ag15 54.51(8) . .
S0X Ag18 Ag17 137.70(9) . .
S0Q Ag19 S0T 90.95(11) . .
P0W Ag19 S0Q 118.85(12) . .
P0W Ag19 S0T 116.33(12) . .
P0W Ag19 S0Y 125.64(13) . 2_666
S0Y Ag19 S0Q 100.28(11) 2_666 .
S0Y Ag19 S0T 97.77(11) 2_666 .
S0P Ag1A Ag6 63.88(8) . .
S0P Ag1A S0S 99.64(11) . .
S0R Ag1A Ag6 63.33(8) . .
S0R Ag1A S0P 104.23(11) . .
S0R Ag1A S0S 99.15(11) . .
S0S Ag1A Ag6 61.80(8) . .
P11 Ag1A Ag6 176.73(10) . .
P11 Ag1A S0P 114.03(12) . .
P11 Ag1A S0R 119.93(13) . .
P11 Ag1A S0S 116.90(13) . .
S0O Ag1B S0X 90.73(11) 2_666 2_666
S0U Ag1B S0O 103.34(11) . 2_666
S0U Ag1B S0X 98.20(12) . 2_666
P12 Ag1B S0O 113.66(12) . 2_666
P12 Ag1B S0U 124.21(12) . .
P12 Ag1B S0X 120.56(14) . 2_666
S0V Ag1C S10 93.76(11) . .
S0Z Ag1C S0V 103.91(11) 2_666 .
S0Z Ag1C S10 99.86(12) 2_666 .
P13 Ag1C S0V 115.52(13) . .
P13 Ag1C S0Z 125.58(13) . 2_666
P13 Ag1C S10 112.71(12) . .
Ag8 S0O Ag12 69.26(8) . .
Ag8 S0O Ag1B 117.12(13) . 2_666
Ag12 S0O Ag1B 122.70(14) . 2_666
C62 S0O Ag8 105.9(4) . .
C62 S0O Ag12 122.7(4) . .
C62 S0O Ag1B 110.3(4) . 2_666
Ag11 S0P Ag16 73.64(10) . .
Ag11 S0P Ag1A 118.03(13) . .
Ag16 S0P Ag1A 111.52(12) . .
C10 S0P Ag11 107.1(4) . .
C10 S0P Ag16 124.8(3) . .
C10 S0P Ag1A 115.1(4) . .
Ag7 S0Q Ag11 67.77(9) . .
Ag7 S0Q Ag19 118.96(13) . .
Ag11 S0Q Ag19 121.40(12) . .
C2IA S0Q Ag7 105.5(4) . .
C2IA S0Q Ag11 127.4(4) . .
C2IA S0Q Ag19 107.6(4) . .
Ag17 S0R Ag18 74.80(10) . .
Ag17 S0R Ag1A 116.04(13) . .
Ag18 S0R Ag1A 116.11(15) . .
C28 S0R Ag17 112.5(4) . .
C28 S0R Ag18 119.9(4) . .
C28 S0R Ag1A 112.5(4) . .
Ag9 S0S Ag1A 115.42(13) . .
Ag12 S0S Ag9 75.23(10) . .
Ag12 S0S Ag1A 118.48(14) . .
C3IA S0S Ag9 121.5(4) . .
C3IA S0S Ag12 109.5(4) . .
C3IA S0S Ag1A 112.0(4) . .
Ag9 S0T Ag19 126.75(14) . .
Ag14 S0T Ag9 69.91(9) . .
Ag14 S0T Ag19 121.07(14) . .
C90 S0T Ag9 118.4(4) . .
C90 S0T Ag14 107.9(4) . .
C90 S0T Ag19 107.3(4) . .
Ag7 S0U Ag13 71.25(9) . .
Ag7 S0U Ag1B 114.10(14) . .
Ag13 S0U Ag1B 110.79(13) . .
C32 S0U Ag7 111.0(3) . .
C32 S0U Ag13 121.4(4) . .
C32 S0U Ag1B 118.9(3) . .
Ag10 S0V Ag17 69.88(9) . .
Ag10 S0V Ag1C 116.52(14) . .
Ag17 S0V Ag1C 119.45(13) . .
C46 S0V Ag10 108.0(4) . .
C46 S0V Ag17 125.7(4) . .
C46 S0V Ag1C 109.7(4) . .
C11 P0W Ag19 112.7(4) . .
C11 P0W C14 105.3(6) . .
C11 P0W C23 102.6(5) . .
C14 P0W Ag19 114.2(4) . .
C14 P0W C23 101.8(6) . .
C23 P0W Ag19 118.7(4) . .
Ag15 S0X Ag18 69.59(9) . .
Ag15 S0X Ag1B 121.20(15) . 2_666
Ag18 S0X Ag1B 125.35(14) . 2_666
C24 S0X Ag15 109.1(4) . .
C24 S0X Ag18 118.2(4) . .
C24 S0X Ag1B 108.0(4) . 2_666
Ag10 S0Y Ag15 71.42(9) . .
Ag10 S0Y Ag19 114.59(13) . 2_666
Ag15 S0Y Ag19 113.53(14) . 2_666
C5 S0Y Ag10 109.3(3) . .
C5 S0Y Ag15 121.5(3) . .
C5 S0Y Ag19 117.4(3) . 2_666
Ag8 S0Z Ag14 71.88(10) . .
Ag8 S0Z Ag1C 112.20(13) . 2_666
Ag14 S0Z Ag1C 110.22(13) . 2_666
C19 S0Z Ag8 113.0(4) . .
C19 S0Z Ag14 121.8(4) . .
C19 S0Z Ag1C 118.6(4) . 2_666
Ag13 S10 Ag16 71.28(10) . .
Ag13 S10 Ag1C 120.06(14) . .
Ag16 S10 Ag1C 124.62(13) . .
C66 S10 Ag13 110.9(4) . .
C66 S10 Ag16 113.8(4) . .
C66 S10 Ag1C 110.7(4) . .
C6 P11 Ag1A 110.4(4) . .
C6 P11 C33 106.4(5) . .
C33 P11 Ag1A 116.8(4) . .
C37 P11 Ag1A 113.8(5) . .
C37 P11 C6 105.9(6) . .
C37 P11 C33 102.6(7) . .
C22 P12 Ag1B 114.4(4) . .
C22 P12 C26 104.3(6) . .
C25 P12 Ag1B 115.2(4) . .
C25 P12 C22 102.2(5) . .
C25 P12 C26 103.5(5) . .
C26 P12 Ag1B 115.7(4) . .
C77 P13 Ag1C 111.4(4) . .
C77 P13 C85 103.2(5) . .
C85 P13 Ag1C 118.2(4) . .
C94 P13 Ag1C 114.2(4) . .
C94 P13 C77 105.6(5) . .
C94 P13 C85 102.9(5) . .
C57 C6 P11 121.8(5) . .
C57 C6 C39 120.0 . .
C39 C6 P11 117.9(5) . .
C48 C57 C6 120.0 . .
C0GA C48 C57 120.0 . .
C48 C0GA C69 120.0 . .
C0GA C69 C39 120.0 . .
C69 C39 C6 120.0 . .
C8 C3IA S0S 119.5(5) . .
C8 C3IA C40 120.0 . .
C40 C3IA S0S 120.3(5) . .
C3IA C8 C75 120.0 . .
C8 C75 C2GA 118.8(9) . .
C1GA C75 C8 120.0 . .
C1GA C75 C2GA 121.2(9) . .
C75 C1GA C92 120.0 . .
C40 C92 C1GA 120.0 . .
C3IA C40 C60 121.8(9) . .
C92 C40 C3IA 120.0 . .
C92 C40 C60 117.9(9) . .
C55 C11 P0W 124.1(6) . .
C55 C11 C80 120.0 . .
C80 C11 P0W 115.9(6) . .
C11 C55 C1EA 120.0 . .
C2EA C1EA C55 120.0 . .
C0EA C2EA C1EA 120.0 . .
C2EA C0EA C80 120.0 . .
C0EA C80 C11 120.0 . .
C9DA C14 P0W 121.7(7) . .
C9DA C14 C5DA 120.0 . .
C5DA C14 P0W 118.3(7) . .
C8DA C9DA C14 120.0 . .
C7DA C8DA C9DA 120.0 . .
C8DA C7DA C6DA 120.0 . .
C5DA C6DA C7DA 120.0 . .
C6DA C5DA C14 120.0 . .
C38 C22 P12 122.9(6) . .
C38 C22 C96 120.0 . .
C96 C22 P12 117.0(6) . .
C22 C38 C1AA 120.0 . .
C38 C1AA C2AA 120.0 . .
C3AA C2AA C1AA 120.0 . .
C2AA C3AA C96 120.0 . .
C3AA C96 C22 120.0 . .
C47 C23 P0W 118.3(6) . .
C47 C23 C4DA 120.0 . .
C4DA C23 P0W 121.4(6) . .
C23 C47 C2DA 120.0 . .
C76 C2DA C47 120.0 . .
C2DA C76 C3DA 120.0 . .
C4DA C3DA C76 120.0 . .
C3DA C4DA C23 120.0 . .
C18 C24 S0X 122.1(5) . .
C18 C24 C21 120.0 . .
C21 C24 S0X 117.9(5) . .
C24 C18 C34 119.0(8) . .
C93 C18 C24 120.0 . .
C93 C18 C34 121.0(8) . .
C18 C93 C8EA 120.0 . .
C78 C8EA C93 120.0 . .
C8EA C78 C9EA 119.4(9) . .
C21 C78 C8EA 120.0 . .
C21 C78 C9EA 120.6(9) . .
C78 C21 C24 120.0 . .
C9AA C25 P12 122.1(6) . .
C9AA C25 C3BA 120.0 . .
C3BA C25 P12 117.9(6) . .
C0BA C9AA C25 120.0 . .
C9AA C0BA C1BA 120.0 . .
C2BA C1BA C0BA 120.0 . .
C3BA C2BA C1BA 120.0 . .
C2BA C3BA C25 120.0 . .
C4AA C26 P12 121.0(7) . .
C4AA C26 C8AA 120.0 . .
C8AA C26 P12 119.0(7) . .
C26 C4AA C5AA 120.0 . .
C6AA C5AA C4AA 120.0 . .
C7AA C6AA C5AA 120.0 . .
C8AA C7AA C6AA 120.0 . .
C7AA C8AA C26 120.0 . .
C65 C27 C0AA 117.2(8) . .
C65 C27 C19 120.0 . .
C19 C27 C0AA 122.7(8) . .
C27 C65 C73 120.0 . .
C63 C73 C65 120.0 . .
C73 C63 C44 120.0 . .
C73 C63 C5HA 121.8(10) . .
C44 C63 C5HA 118.2(10) . .
C63 C44 C19 120.0 . .
C27 C19 S0Z 123.8(5) . .
C44 C19 S0Z 116.2(5) . .
C44 C19 C27 120.0 . .
C20 C28 S0R 120.8(6) . .
C20 C28 C81 120.0 . .
C81 C28 S0R 119.0(6) . .
C28 C20 C0FA 120.0 . .
C28 C20 C4FA 121.5(10) . .
C0FA C20 C4FA 118.5(10) . .
C1FA C0FA C20 120.0 . .
C0FA C1FA C2FA 120.0 . .
C1FA C2FA C81 120.0 . .
C1FA C2FA C3FA 119.4(11) . .
C81 C2FA C3FA 120.6(11) . .
C2FA C81 C28 120.0 . .
C98 C29 C4IA 117.7(8) . .
C98 C29 C5 120.0 . .
C5 C29 C4IA 122.3(8) . .
C53 C98 C29 120.0 . .
C98 C53 C71 120.0 . .
C53 C71 C1HA 119.0(10) . .
C49 C71 C53 120.0 . .
C49 C71 C1HA 121.0(10) . .
C71 C49 C5 120.0 . .
C29 C5 S0Y 125.5(5) . .
C49 C5 S0Y 114.5(5) . .
C49 C5 C29 120.0 . .
C72 C32 S0U 116.1(5) . .
C72 C32 C54 120.0 . .
C54 C32 S0U 123.9(5) . .
C45 C72 C32 120.0 . .
C72 C45 C84 120.0 . .
C72 C45 C9FA 119.8(9) . .
C84 C45 C9FA 120.1(9) . .
C82 C84 C45 120.0 . .
C54 C82 C84 120.0 . .
C32 C54 C59 122.2(8) . .
C82 C54 C32 120.0 . .
C82 C54 C59 117.6(8) . .
C3EA C33 P11 122.7(6) . .
C3EA C33 C4EA 120.0 . .
C4EA C33 P11 117.3(6) . .
C7EA C3EA C33 120.0 . .
C3EA C7EA C6EA 120.0 . .
C5EA C6EA C7EA 120.0 . .
C4EA C5EA C6EA 120.0 . .
C5EA C4EA C33 120.0 . .
C52 C37 P11 119.0(13) . .
C52 C37 C56 117.4(16) . .
C56 C37 P11 123.5(13) . .
C79 C42 C30 118.2(8) . .
C79 C42 C2IA 120.0 . .
C2IA C42 C30 121.8(8) . .
C7FA C79 C42 120.0 . .
C79 C7FA C31 120.0 . .
C7FA C31 C8FA 118.4(9) . .
C17 C31 C7FA 120.0 . .
C17 C31 C8FA 121.6(9) . .
C2IA C17 C31 120.0 . .
C42 C2IA S0Q 121.7(5) . .
C17 C2IA S0Q 118.3(5) . .
C17 C2IA C42 120.0 . .
C91 C46 S0V 119.0(6) . .
C91 C46 C36 120.0 . .
C36 C46 S0V 120.6(6) . .
C46 C91 C74 120.0 . .
C91 C74 C4HA 120.9(10) . .
C2HA C74 C91 120.0 . .
C2HA C74 C4HA 119.1(10) . .
C74 C2HA C3HA 120.0 . .
C36 C3HA C2HA 120.0 . .
C46 C36 C89 121.6(9) . .
C3HA C36 C46 120.0 . .
C3HA C36 C89 118.2(9) . .
C37 C52 C5FA 121.6(17) . .
C95 C56 C37 119.7(17) . .
C66 C58 C4BA 120.0 . .
C66 C58 C3GA 119.8(9) . .
C4BA C58 C3GA 120.2(9) . .
C58 C66 S10 122.3(6) . .
C7BA C66 S10 117.7(5) . .
C7BA C66 C58 120.0 . .
C66 C7BA C6BA 120.0 . .
C7BA C6BA C8BA 118.3(9) . .
C5BA C6BA C7BA 120.0 . .
C5BA C6BA C8BA 121.7(9) . .
C6BA C5BA C4BA 120.0 . .
C5BA C4BA C58 120.0 . .
C12 C62 S0O 119.4(6) . .
C12 C62 C43 120.0 . .
C43 C62 S0O 120.2(6) . .
C61 C12 C62 120.0 . .
C12 C61 C8GA 120.0 . .
C12 C61 C0HA 119.2(10) . .
C8GA C61 C0HA 120.8(10) . .
C61 C8GA C9GA 120.0 . .
C8GA C9GA C43 120.0 . .
C62 C43 C67 122.7(9) . .
C9GA C43 C62 120.0 . .
C9GA C43 C67 117.1(9) . .
C86 C77 P13 118.5(6) . .
C86 C77 C9BA 120.0 . .
C9BA C77 P13 121.4(6) . .
C77 C86 C2CA 120.0 . .
C86 C2CA C1CA 120.0 . .
C0CA C1CA C2CA 120.0 . .
C1CA C0CA C9BA 120.0 . .
C0CA C9BA C77 120.0 . .
C41 C85 P13 118.8(6) . .
C41 C85 C3CA 120.0 . .
C3CA C85 P13 121.1(6) . .
C85 C41 C6CA 120.0 . .
C5CA C6CA C41 120.0 . .
C6CA C5CA C4CA 120.0 . .
C3CA C4CA C5CA 120.0 . .
C4CA C3CA C85 120.0 . .
C99 C90 S0T 122.2(6) . .
C99 C90 C35 120.0 . .
C35 C90 S0T 117.6(6) . .
C90 C99 C6GA 119.7(9) . .
C5GA C99 C90 120.0 . .
C5GA C99 C6GA 120.2(9) . .
C51 C5GA C99 120.0 . .
C5GA C51 C64 120.0 . .
C51 C64 C7GA 121.8(10) . .
C35 C64 C51 120.0 . .
C35 C64 C7GA 118.2(10) . .
C64 C35 C90 120.0 . .
C7CA C94 P13 123.3(6) . .
C7CA C94 C1DA 120.0 . .
C1DA C94 P13 116.7(6) . .
C8CA C7CA C94 120.0 . .
C7CA C8CA C9CA 120.0 . .
C8CA C9CA C0DA 120.0 . .
C9CA C0DA C1DA 120.0 . .
C0DA C1DA C94 120.0 . .
C6FA C95 C56 121.9(19) . .
C68 C100 C50 117.3(8) . .
C68 C100 C10 120.0 . .
C10 C100 C50 122.6(8) . .
C83 C68 C100 120.0 . .
C68 C83 C70 120.0 . .
C83 C70 C4GA 121.2(10) . .
C13 C70 C83 120.0 . .
C13 C70 C4GA 118.8(10) . .
C10 C13 C70 120.0 . .
C100 C10 S0P 120.3(5) . .
C13 C10 S0P 119.7(5) . .
C13 C10 C100 120.0 . .
O4 S1 C6HA 106.0(8) . .
O0IA S1 O4 112.7(11) . .
O0IA S1 C6HA 107.0(8) . .
O1IA S1 O4 113.4(9) . .
O1IA S1 O0IA 112.1(12) . .
O1IA S1 C6HA 104.9(10) . .
C95 C6FA C5FA 120.3(19) . .
C6FA C5FA C52 119.1(17) . .
C7HA C6HA S1 119.7(9) . .
C7HA C6HA C8HA 120.0 . .
C8HA C6HA S1 119.8(9) . .
C6HA C7HA C7 120.0 . .
C9 C7 C7HA 120.0 . .
C7 C9 C9HA 120.0 . .
C7 C9 C15 120.0(15) . .
C9HA C9 C15 120.0(15) . .
C8HA C9HA C9 120.0 . .
C9HA C8HA C6HA 120.0 . .
Cl1 C5IA Cl2 110.9(11) . .

loop_
_geom_bond_atom_site_label_1
_geom_bond_atom_site_label_2
_geom_bond_distance
_geom_bond_site_symmetry_2
Ag00 Ag1 2.8554(11) .
Ag00 Ag1 2.8890(11) 2_666
Ag00 Ag2 2.8670(11) .
Ag00 Ag2 2.8887(12) 2_666
Ag00 Ag3 2.7973(12) .
Ag00 Ag4 2.7736(12) 2_666
Ag00 Ag5 2.7946(12) .
Ag00 Ag6 2.7921(12) .
Ag00 Ag7 2.9509(12) .
Ag00 Ag11 2.9311(12) .
Ag00 Ag13 2.9421(12) .
Ag00 Ag16 2.9546(13) .
Ag1 Ag00 2.8891(11) 2_666
Ag1 Ag2 2.8604(12) .
Ag1 Ag2 2.8872(11) 2_666
Ag1 Ag3 2.7929(12) .
Ag1 Ag4 2.8064(12) .
Ag1 Ag5 2.7885(13) 2_666
Ag1 Ag6 2.7964(13) .
Ag1 Ag8 2.9211(12) .
Ag1 Ag9 2.9910(12) .
Ag1 Ag12 2.9303(12) .
Ag1 Ag14 2.9300(13) .
Ag2 Ag00 2.8887(12) 2_666
Ag2 Ag1 2.8871(11) 2_666
Ag2 Ag3 2.7895(12) 2_666
Ag2 Ag4 2.7820(12) .
Ag2 Ag5 2.7987(12) .
Ag2 Ag6 2.7929(12) .
Ag2 Ag10 2.9245(13) .
Ag2 Ag15 2.9451(12) .
Ag2 Ag17 2.9290(13) .
Ag2 Ag18 2.9800(13) .
Ag3 Ag2 2.7896(12) 2_666
Ag3 Ag7 2.8759(12) .
Ag3 Ag9 2.9549(13) .
Ag3 Ag10 2.8428(13) 2_666
Ag3 Ag11 2.8606(13) .
Ag3 Ag14 2.9075(13) .
Ag3 Ag15 2.8997(13) 2_666
Ag4 Ag00 2.7736(12) 2_666
Ag4 Ag7 2.8732(12) 2_666
Ag4 Ag8 2.8683(13) .
Ag4 Ag12 2.8758(13) .
Ag4 Ag13 2.8872(14) 2_666
Ag4 Ag15 2.9136(13) .
Ag4 Ag18 2.9426(14) .
Ag5 Ag1 2.7884(13) 2_666
Ag5 Ag8 2.8606(13) 2_666
Ag5 Ag10 2.8835(13) .
Ag5 Ag13 2.9511(12) .
Ag5 Ag14 2.9100(13) 2_666
Ag5 Ag16 2.9551(13) .
Ag5 Ag17 2.8807(13) .
Ag6 Ag9 2.9775(14) .
Ag6 Ag11 2.9821(13) .
Ag6 Ag12 2.9574(13) .
Ag6 Ag16 2.9368(13) .
Ag6 Ag17 2.9585(14) .
Ag6 Ag18 2.9971(13) .
Ag6 Ag1A 3.2796(14) .
Ag7 Ag4 2.8732(12) 2_666
Ag7 Ag11 2.8676(13) .
Ag7 Ag13 2.9368(14) .
Ag7 Ag15 2.8554(14) 2_666
Ag7 S0Q 2.512(3) .
Ag7 S0U 2.509(3) .
Ag8 Ag5 2.8606(13) 2_666
Ag8 Ag12 2.8860(14) .
Ag8 Ag13 2.8630(13) 2_666
Ag8 Ag14 2.9526(13) .
Ag8 S0O 2.511(4) .
Ag8 S0Z 2.505(4) .
Ag9 Ag11 2.8997(13) .
Ag9 Ag12 3.0490(13) .
Ag9 Ag14 2.9007(14) .
Ag9 S0S 2.513(4) .
Ag9 S0T 2.546(4) .
Ag10 Ag3 2.8428(13) 2_666
Ag10 Ag14 2.8536(13) 2_666
Ag10 Ag15 2.9329(13) .
Ag10 Ag17 2.9065(13) .
Ag10 S0V 2.494(4) .
Ag10 S0Y 2.502(3) .
Ag11 Ag16 3.0117(14) .
Ag11 S0P 2.496(4) .
Ag11 S0Q 2.628(4) .
Ag12 Ag18 2.8854(14) .
Ag12 S0O 2.567(3) .
Ag12 S0S 2.482(3) .
Ag13 Ag4 2.8871(14) 2_666
Ag13 Ag8 2.8629(13) 2_666
Ag13 Ag16 2.9273(14) .
Ag13 S0U 2.533(3) .
Ag13 S10 2.503(4) .
Ag14 Ag5 2.9099(13) 2_666
Ag14 Ag10 2.8535(13) 2_666
Ag14 S0T 2.517(3) .
Ag14 S0Z 2.526(3) .
Ag15 Ag3 2.8996(13) 2_666
Ag15 Ag7 2.8554(14) 2_666
Ag15 Ag18 2.8996(13) .
Ag15 S0X 2.519(4) .
Ag15 S0Y 2.523(3) .
Ag16 Ag17 2.9149(13) .
Ag16 S0P 2.530(3) .
Ag16 S10 2.521(3) .
Ag17 Ag18 3.0379(14) .
Ag17 S0R 2.491(3) .
Ag17 S0V 2.580(4) .
Ag18 S0R 2.511(4) .
Ag18 S0X 2.562(3) .
Ag19 S0Q 2.636(4) .
Ag19 S0T 2.686(3) .
Ag19 P0W 2.455(4) .
Ag19 S0Y 2.600(4) 2_666
Ag1A S0P 2.619(3) .
Ag1A S0R 2.594(3) .
Ag1A S0S 2.624(4) .
Ag1A P11 2.442(4) .
Ag1B S0O 2.645(3) 2_666
Ag1B S0U 2.586(4) .
Ag1B S0X 2.657(4) 2_666
Ag1B P12 2.447(4) .
Ag1C S0V 2.603(3) .
Ag1C S0Z 2.596(4) 2_666
Ag1C S10 2.661(4) .
Ag1C P13 2.427(4) .
S0O Ag1B 2.645(3) 2_666
S0O C62 1.778(7) .
S0P C10 1.778(7) .
S0Q C2IA 1.797(7) .
S0R C28 1.786(8) .
S0S C3IA 1.785(7) .
S0T C90 1.782(8) .
S0U C32 1.799(7) .
S0V C46 1.769(8) .
P0W C11 1.813(8) .
P0W C14 1.820(9) .
P0W C23 1.823(8) .
S0X Ag1B 2.657(4) 2_666
S0X C24 1.774(7) .
S0Y Ag19 2.600(4) 2_666
S0Y C5 1.801(8) .
S0Z Ag1C 2.596(4) 2_666
S0Z C19 1.797(7) .
S10 C66 1.785(7) .
P11 C6 1.819(7) .
P11 C33 1.827(8) .
P11 C37 1.814(18) .
P12 C22 1.836(8) .
P12 C25 1.822(8) .
P12 C26 1.839(10) .
P13 C77 1.824(8) .
P13 C85 1.831(8) .
P13 C94 1.814(8) .
C0AA C27 1.523(16) .
C6 C57 1.3900 .
C6 C39 1.3900 .
C57 C48 1.3900 .
C48 C0GA 1.3900 .
C0GA C69 1.3900 .
C69 C39 1.3900 .
C3IA C8 1.3900 .
C3IA C40 1.3900 .
C8 C75 1.3900 .
C75 C1GA 1.3900 .
C75 C2GA 1.515(19) .
C1GA C92 1.3900 .
C92 C40 1.3900 .
C40 C60 1.531(17) .
C4IA C29 1.545(16) .
C11 C55 1.3900 .
C11 C80 1.3900 .
C55 C1EA 1.3900 .
C1EA C2EA 1.3900 .
C2EA C0EA 1.3900 .
C0EA C80 1.3900 .
C14 C9DA 1.3900 .
C14 C5DA 1.3900 .
C9DA C8DA 1.3900 .
C8DA C7DA 1.3900 .
C7DA C6DA 1.3900 .
C6DA C5DA 1.3900 .
C22 C38 1.3900 .
C22 C96 1.3900 .
C38 C1AA 1.3900 .
C1AA C2AA 1.3900 .
C2AA C3AA 1.3900 .
C3AA C96 1.3900 .
C23 C47 1.3900 .
C23 C4DA 1.3900 .
C47 C2DA 1.3900 .
C2DA C76 1.3900 .
C76 C3DA 1.3900 .
C3DA C4DA 1.3900 .
C24 C18 1.3900 .
C24 C21 1.3900 .
C18 C93 1.3900 .
C18 C34 1.540(16) .
C93 C8EA 1.3900 .
C8EA C78 1.3900 .
C78 C21 1.3900 .
C78 C9EA 1.525(19) .
C25 C9AA 1.3900 .
C25 C3BA 1.3900 .
C9AA C0BA 1.3900 .
C0BA C1BA 1.3900 .
C1BA C2BA 1.3900 .
C2BA C3BA 1.3900 .
C26 C4AA 1.3900 .
C26 C8AA 1.3900 .
C4AA C5AA 1.3900 .
C5AA C6AA 1.3900 .
C6AA C7AA 1.3900 .
C7AA C8AA 1.3900 .
C27 C65 1.3900 .
C27 C19 1.3900 .
C65 C73 1.3900 .
C73 C63 1.3900 .
C63 C44 1.3900 .
C63 C5HA 1.56(2) .
C44 C19 1.3900 .
C28 C20 1.3900 .
C28 C81 1.3900 .
C20 C0FA 1.3900 .
C20 C4FA 1.539(18) .
C0FA C1FA 1.3900 .
C1FA C2FA 1.3900 .
C2FA C81 1.3900 .
C2FA C3FA 1.542(19) .
C29 C98 1.3900 .
C29 C5 1.3900 .
C98 C53 1.3900 .
C53 C71 1.3900 .
C71 C49 1.3900 .
C71 C1HA 1.539(19) .
C49 C5 1.3900 .
C30 C42 1.545(16) .
C32 C72 1.3900 .
C32 C54 1.3900 .
C72 C45 1.3900 .
C45 C84 1.3900 .
C45 C9FA 1.537(18) .
C84 C82 1.3900 .
C82 C54 1.3900 .
C54 C59 1.514(15) .
C33 C3EA 1.3900 .
C33 C4EA 1.3900 .
C3EA C7EA 1.3900 .
C7EA C6EA 1.3900 .
C6EA C5EA 1.3900 .
C5EA C4EA 1.3900 .
C37 C52 1.38(2) .
C37 C56 1.39(2) .
C42 C79 1.3900 .
C42 C2IA 1.3900 .
C79 C7FA 1.3900 .
C7FA C31 1.3900 .
C31 C17 1.3900 .
C31 C8FA 1.527(19) .
C17 C2IA 1.3900 .
C46 C91 1.3900 .
C46 C36 1.3900 .
C91 C74 1.3900 .
C74 C2HA 1.3900 .
C74 C4HA 1.529(18) .
C2HA C3HA 1.3900 .
C3HA C36 1.3900 .
C36 C89 1.527(17) .
C50 C100 1.523(17) .
C52 C5FA 1.40(2) .
C56 C95 1.39(2) .
C58 C66 1.3900 .
C58 C4BA 1.3900 .
C58 C3GA 1.532(17) .
C66 C7BA 1.3900 .
C7BA C6BA 1.3900 .
C6BA C5BA 1.3900 .
C6BA C8BA 1.533(17) .
C5BA C4BA 1.3900 .
C62 C12 1.3900 .
C62 C43 1.3900 .
C12 C61 1.3900 .
C61 C8GA 1.3900 .
C61 C0HA 1.53(2) .
C8GA C9GA 1.3900 .
C9GA C43 1.3900 .
C43 C67 1.509(18) .
C77 C86 1.3900 .
C77 C9BA 1.3900 .
C86 C2CA 1.3900 .
C2CA C1CA 1.3900 .
C1CA C0CA 1.3900 .
C0CA C9BA 1.3900 .
C85 C41 1.3900 .
C85 C3CA 1.3900 .
C41 C6CA 1.3900 .
C6CA C5CA 1.3900 .
C5CA C4CA 1.3900 .
C4CA C3CA 1.3900 .
C90 C99 1.3900 .
C90 C35 1.3900 .
C99 C5GA 1.3900 .
C99 C6GA 1.52(2) .
C5GA C51 1.3900 .
C51 C64 1.3900 .
C64 C35 1.3900 .
C64 C7GA 1.50(2) .
C94 C7CA 1.3900 .
C94 C1DA 1.3900 .
C7CA C8CA 1.3900 .
C8CA C9CA 1.3900 .
C9CA C0DA 1.3900 .
C0DA C1DA 1.3900 .
C95 C6FA 1.34(2) .
C100 C68 1.3900 .
C100 C10 1.3900 .
C68 C83 1.3900 .
C83 C70 1.3900 .
C70 C13 1.3900 .
C70 C4GA 1.554(19) .
C13 C10 1.3900 .
S1 O4 1.455(12) .
S1 O0IA 1.428(16) .
S1 C6HA 1.729(11) .
S1 O1IA 1.417(16) .
C6FA C5FA 1.36(3) .
C6HA C7HA 1.3900 .
C6HA C8HA 1.3900 .
C7HA C7 1.3900 .
C7 C9 1.3900 .
C9 C9HA 1.3900 .
C9 C15 1.51(2) .
C9HA C8HA 1.3900 .
Cl2 C5IA 1.76(2) .
Cl1 C5IA 1.75(2) .

loop_
_smtbx_masks_void_nr
_smtbx_masks_void_average_x
_smtbx_masks_void_average_y
_smtbx_masks_void_average_z
_smtbx_masks_void_volume
_smtbx_masks_void_count_electrons
1 -0.152 0.139 -0.758 693.1 264.5
2 0.152 0.861 -0.073 693.1 258.4
